data_1513803
loop_
_publ_author_name
'Zhang, Ying-Ming'
'Wang, Ze'
'Chen, Ling'
'Song, Hai-Bin'
'Liu, Yu'

_publ_section_title
;
 Thermodynamics and Structures of Complexation between Tetrasulfonated
 1,5-Dinaphtho-38-crown-10 and Diquaternary Salts in Aqueous Solution.
;
_journal_issue 9
_journal_name_full 'The journal of physical chemistry. B'
_journal_page_first 2433
_journal_page_last 2441
_journal_paper_doi 10.1021/jp4110008
_journal_volume 118
_journal_year 2014
_chemical_formula_sum 'C64 H68 N4 O37.63 S4'
_chemical_formula_weight 1623.46
_chemical_name_systematic
; 
 ? 
;
_space_group_IT_number 4
_symmetry_cell_setting monoclinic
_symmetry_space_group_name_Hall 'P 2yb'
_symmetry_space_group_name_H-M 'P 1 21 1'
_atom_sites_solution_hydrogens geom
_atom_sites_solution_primary direct
_atom_sites_solution_secondary difmap
_audit_creation_method SHELXL-97
_cell_angle_alpha 90.00
_cell_angle_beta 102.032(9)
_cell_angle_gamma 90.00
_cell_formula_units_Z 4
_cell_length_a 14.115(12)
_cell_length_b 18.546(16)
_cell_length_c 28.97(3)
_cell_measurement_reflns_used 18833
_cell_measurement_temperature 113(2)
_cell_measurement_theta_max 27.90
_cell_measurement_theta_min 1.90
_cell_volume 7417(12)
_computing_cell_refinement 'CrystalClear-SM Expert 2.0 r4'
_computing_data_collection 'CrystalClear-SM Expert 2.0 r4 (Rigaku, 2009)'
_computing_data_reduction 'CrystalClear-SM Expert 2.0 r4'
_computing_molecular_graphics 'CrystalStructure 4.0'
_computing_publication_material 'CrystalStructure 4.0 (Rigaku, 2009)'
_computing_structure_refinement 'SHELXL-97 (Sheldrick, 1997)'
_computing_structure_solution 'SHELXS-97 (Sheldrick, 1990)'
_diffrn_ambient_temperature 113(2)
_diffrn_measured_fraction_theta_full 0.994
_diffrn_measured_fraction_theta_max 0.994
_diffrn_measurement_device_type 'Rigaku Saturn724 CCD'
_diffrn_measurement_method \w
_diffrn_radiation_monochromator graphite
_diffrn_radiation_source 'fine-focus sealed tube'
_diffrn_radiation_type MoK\a
_diffrn_radiation_wavelength 0.71075
_diffrn_reflns_av_R_equivalents 0.0995
_diffrn_reflns_av_sigmaI/netI 0.2142
_diffrn_reflns_limit_h_max 17
_diffrn_reflns_limit_h_min -17
_diffrn_reflns_limit_k_max 22
_diffrn_reflns_limit_k_min -22
_diffrn_reflns_limit_l_max 35
_diffrn_reflns_limit_l_min -35
_diffrn_reflns_number 57328
_diffrn_reflns_theta_full 26.00
_diffrn_reflns_theta_max 26.00
_diffrn_reflns_theta_min 1.44
_diffrn_standards_decay_% 0
_diffrn_standards_interval_count 0
_diffrn_standards_interval_time 0
_diffrn_standards_number 0
_exptl_absorpt_coefficient_mu 0.227
_exptl_absorpt_correction_T_max 0.9476
_exptl_absorpt_correction_T_min 0.9350
_exptl_absorpt_correction_type multi-scan
_exptl_absorpt_process_details CrystalClear
_exptl_crystal_colour colorless
_exptl_crystal_density_diffrn 1.454
_exptl_crystal_density_method 'not measured'
_exptl_crystal_description prism
_exptl_crystal_F_000 3380
_exptl_crystal_size_max 0.30
_exptl_crystal_size_mid 0.28
_exptl_crystal_size_min 0.24
_refine_diff_density_max 0.857
_refine_diff_density_min -0.678
_refine_diff_density_rms 0.099
_refine_ls_abs_structure_details 'Flack H D (1983), Acta Cryst. A39, 876-881'
_refine_ls_abs_structure_Flack 0.41(11)
_refine_ls_extinction_coef 0.0043(3)
_refine_ls_extinction_expression Fc^*^=kFc[1+0.001xFc^2^\l^3^/sin(2\q)]^-1/4^
_refine_ls_extinction_method SHELXL
_refine_ls_goodness_of_fit_ref 0.917
_refine_ls_hydrogen_treatment constr
_refine_ls_matrix_type full
_refine_ls_number_parameters 2003
_refine_ls_number_reflns 27727
_refine_ls_number_restraints 22
_refine_ls_restrained_S_all 0.920
_refine_ls_R_factor_all 0.1432
_refine_ls_R_factor_gt 0.0920
_refine_ls_shift/su_max 0.017
_refine_ls_shift/su_mean 0.003
_refine_ls_structure_factor_coef Fsqd
_refine_ls_weighting_details 'calc w=1/[\s^2^(Fo^2^)+(0.0976P)^2^+0.0000P] where P=(Fo^2^+2Fc^2^)/3'
_refine_ls_weighting_scheme calc
_refine_ls_wR_factor_gt 0.2105
_refine_ls_wR_factor_ref 0.2501
_reflns_number_gt 9921
_reflns_number_total 27727
_reflns_threshold_expression I>2sigma(I)
_cod_data_source_file m130527c.cif
_cod_data_source_block shelxl
_cod_original_sg_symbol_H-M P21
_cod_database_code 1513803

loop_
_symmetry_equiv_pos_as_xyz
'x, y, z'
'-x, y+1/2, -z'

loop_
_atom_site_label
_atom_site_type_symbol
_atom_site_fract_x
_atom_site_fract_y
_atom_site_fract_z
_atom_site_U_iso_or_equiv
_atom_site_adp_type
_atom_site_occupancy
_atom_site_symmetry_multiplicity
_atom_site_calc_flag
_atom_site_refinement_flags
S1 S 0.84898(18) 0.07200(13) 0.50737(8) 0.0409(6) Uani 1 1 d .
S2 S 0.9947(2) 0.23781(19) 0.72341(9) 0.0586(8) Uani 1 1 d .
S3 S 0.40978(16) 0.18800(15) 0.73604(8) 0.0440(7) Uani 1 1 d .
S4 S 0.27142(18) 0.01733(13) 0.52092(8) 0.0402(6) Uani 1 1 d .
S5 S 0.35211(18) 0.09646(17) 0.00448(8) 0.0518(7) Uani 1 1 d .
S6 S 0.47510(17) 0.23943(15) 0.22907(8) 0.0437(6) Uani 1 1 d .
S7 S -0.10579(16) 0.18294(14) 0.24924(7) 0.0385(6) Uani 1 1 d .
S8 S -0.23046(17) 0.04311(15) 0.02341(8) 0.0456(7) Uani 1 1 d .
N1 N 0.6930(6) 0.1611(5) 0.7372(3) 0.060(3) Uani 1 1 d .
N2 N 0.5651(6) 0.0994(5) 0.5030(3) 0.050(2) Uani 1 1 d .
N3 N 0.1009(5) -0.0492(5) 0.6399(3) 0.044(2) Uani 1 1 d .
N4 N 0.1751(5) 0.3167(4) 0.6039(2) 0.0395(19) Uani 1 1 d .
N5 N 0.1841(5) 0.1624(4) 0.2630(3) 0.045(2) Uani 1 1 d .
N6 N 0.0748(5) 0.1101(5) 0.0238(3) 0.056(2) Uani 1 1 d .
N7 N 0.5823(5) -0.0492(5) 0.1412(3) 0.0393(19) Uani 1 1 d .
N8 N 0.6522(5) 0.3196(5) 0.1144(2) 0.046(2) Uani 1 1 d .
O1 O 0.8604(4) -0.0060(3) 0.5072(2) 0.0465(17) Uani 1 1 d .
O2 O 0.7581(4) 0.0928(4) 0.4787(2) 0.0499(18) Uani 1 1 d .
O3 O 0.9341(4) 0.1091(3) 0.49778(19) 0.0389(15) Uani 1 1 d .
O4 O 1.0458(6) 0.3064(5) 0.7249(3) 0.079(3) Uani 1 1 d .
O5 O 0.9193(5) 0.2414(5) 0.7500(2) 0.078(3) Uani 1 1 d .
O6 O 1.0597(5) 0.1782(4) 0.7351(2) 0.059(2) Uani 1 1 d .
O7 O 0.5018(4) 0.1708(4) 0.76604(19) 0.0514(19) Uani 1 1 d .
O8 O 0.3908(4) 0.2659(4) 0.7354(2) 0.0456(17) Uani 1 1 d .
O9 O 0.3302(4) 0.1470(4) 0.7467(2) 0.0547(19) Uani 1 1 d .
O10 O 0.3460(4) 0.0149(3) 0.49345(19) 0.0434(16) Uani 1 1 d .
O11 O 0.2027(4) 0.0775(3) 0.5088(2) 0.0390(15) Uani 1 1 d .
O12 O 0.2190(5) -0.0519(3) 0.5207(2) 0.057(2) Uani 1 1 d .
O13 O 0.8902(5) 0.1059(4) 0.7125(2) 0.062(2) Uani 1 1 d .
O14 O 0.8868(5) 0.0513(6) 0.8139(3) 0.105(4) Uani 1 1 d .
O15 O 0.7371(6) 0.0227(6) 0.8536(3) 0.131(5) Uani 1 1 d .
O16 O 0.5470(5) -0.0044(4) 0.8220(2) 0.061(2) Uani 1 1 d .
O17 O 0.4419(4) 0.0383(4) 0.72497(19) 0.0453(17) Uani 1 1 d .
O18 O 0.3713(4) 0.1526(3) 0.52929(19) 0.0359(14) Uani 1 1 d .
O19 O 0.3782(4) 0.2011(3) 0.4268(2) 0.0438(16) Uani 1 1 d .
O20 O 0.5387(5) 0.2600(4) 0.3983(2) 0.0535(19) Uani 1 1 d .
O21 O 0.7382(5) 0.2751(4) 0.4233(2) 0.0560(19) Uani 1 1 d .
O22 O 0.8308(4) 0.2244(3) 0.5202(2) 0.0405(15) Uani 1 1 d .
O23 O 0.4351(4) 0.1396(4) -0.0016(2) 0.0499(18) Uani 1 1 d .
O24 O 0.2610(4) 0.1148(4) -0.0255(2) 0.060(2) Uani 1 1 d .
O25 O 0.3745(5) 0.0192(4) 0.0018(2) 0.0546(19) Uani 1 1 d .
O26 O 0.4019(4) 0.2404(4) 0.2570(2) 0.055(2) Uani 1 1 d .
O27 O 0.5411(4) 0.1795(4) 0.2382(2) 0.0447(17) Uani 1 1 d .
O28 O 0.5229(5) 0.3069(4) 0.2330(2) 0.054(2) Uani 1 1 d .
O29 O -0.1227(4) 0.2612(3) 0.25333(19) 0.0405(16) Uani 1 1 d .
O30 O -0.0143(4) 0.1615(4) 0.28014(18) 0.0392(16) Uani 1 1 d .
O31 O -0.1884(4) 0.1434(4) 0.25545(18) 0.0433(17) Uani 1 1 d .
O32 O -0.2968(4) 0.1035(3) 0.01474(19) 0.0396(16) Uani 1 1 d .
O33 O -0.1535(4) 0.0438(4) -0.0039(2) 0.0466(17) Uani 1 1 d .
O34 O -0.2840(5) -0.0262(4) 0.0171(2) 0.061(2) Uani 1 1 d .
O35 O 0.3703(4) 0.1068(3) 0.2113(2) 0.0414(16) Uani 1 1 d .
O36 O 0.3549(4) 0.0414(4) 0.3083(2) 0.058(2) Uani 1 1 d .
O37 O 0.2137(5) 0.0149(4) 0.3615(2) 0.0501(18) Uani 1 1 d D
O38 O 0.0205(4) -0.0213(4) 0.3234(2) 0.0512(18) Uani 1 1 d D
O39 O -0.0781(4) 0.0341(4) 0.23126(19) 0.0414(16) Uani 1 1 d .
O40 O -0.1234(4) 0.1739(3) 0.04314(17) 0.0390(15) Uani 1 1 d .
O41 O -0.1124(5) 0.2417(4) -0.05691(19) 0.056(2) Uani 1 1 d .
O42 O 0.0207(5) 0.2346(4) -0.1144(2) 0.069(2) Uani 1 1 d .
O43 O 0.2133(6) 0.2877(5) -0.0708(2) 0.076(3) Uani 1 1 d .
O44 O 0.3148(4) 0.2426(4) 0.02385(19) 0.0428(16) Uani 1 1 d .
C1 C 0.8472(6) 0.0923(5) 0.5668(3) 0.033(2) Uani 1 1 d .
C2 C 0.8404(7) 0.0309(6) 0.5940(4) 0.049(3) Uani 1 1 d .
H2 H 0.8259 -0.0145 0.5790 0.059 Uiso 1 1 calc R
C3 C 0.8546(6) 0.0360(6) 0.6421(4) 0.052(3) Uani 1 1 d .
H3 H 0.8460 -0.0057 0.6599 0.063 Uiso 1 1 calc R
C4 C 0.8807(6) 0.0994(7) 0.6653(3) 0.049(3) Uani 1 1 d .
C5 C 0.8953(7) 0.1622(5) 0.6395(3) 0.043(2) Uani 1 1 d .
C6 C 0.8711(6) 0.1590(5) 0.5883(3) 0.033(2) Uani 1 1 d .
C7 C 0.8703(6) 0.2269(5) 0.5652(3) 0.032(2) Uani 1 1 d .
C8 C 0.9026(6) 0.2884(5) 0.5879(3) 0.038(2) Uani 1 1 d .
H8 H 0.9001 0.3328 0.5712 0.046 Uiso 1 1 calc R
C9 C 0.9385(6) 0.2855(5) 0.6350(3) 0.037(2) Uani 1 1 d .
H9 H 0.9670 0.3281 0.6500 0.045 Uiso 1 1 calc R
C10 C 0.9371(7) 0.2263(6) 0.6625(3) 0.048(3) Uani 1 1 d .
C11 C 0.9345(8) 0.0427(8) 0.7388(4) 0.091(5) Uani 1 1 d .
H11A H 0.9928 0.0275 0.7274 0.109 Uiso 1 1 calc R
H11B H 0.8881 0.0020 0.7349 0.109 Uiso 1 1 calc R
C12 C 0.9607(7) 0.0649(9) 0.7888(4) 0.116(6) Uani 1 1 d .
H12A H 1.0200 0.0387 0.8043 0.140 Uiso 1 1 calc R
H12B H 0.9758 0.1171 0.7903 0.140 Uiso 1 1 calc R
C13 C 0.8856(12) -0.0005(9) 0.8327(6) 0.136(6) Uani 1 1 d U
H13A H 0.9537 -0.0147 0.8452 0.163 Uiso 1 1 calc R
H13B H 0.8574 -0.0371 0.8089 0.163 Uiso 1 1 calc R
C14 C 0.8323(9) -0.0066(9) 0.8734(5) 0.130(7) Uani 1 1 d .
H14A H 0.8278 -0.0575 0.8831 0.156 Uiso 1 1 calc R
H14B H 0.8653 0.0219 0.9010 0.156 Uiso 1 1 calc R
C15 C 0.6748(7) 0.0107(6) 0.8881(4) 0.059(3) Uani 1 1 d .
H15A H 0.6752 -0.0408 0.8972 0.071 Uiso 1 1 calc R
H15B H 0.6976 0.0399 0.9169 0.071 Uiso 1 1 calc R
C16 C 0.5774(7) 0.0332(6) 0.8641(3) 0.055(3) Uani 1 1 d .
H16A H 0.5314 0.0243 0.8850 0.066 Uiso 1 1 calc R
H16B H 0.5775 0.0855 0.8574 0.066 Uiso 1 1 calc R
C17 C 0.4466(9) 0.0116(9) 0.8041(3) 0.101(6) Uani 1 1 d .
H17A H 0.4364 0.0645 0.8036 0.121 Uiso 1 1 calc R
H17B H 0.4068 -0.0102 0.8248 0.121 Uiso 1 1 calc R
C18 C 0.4166(8) -0.0179(7) 0.7552(4) 0.075(4) Uani 1 1 d .
H18A H 0.4517 -0.0631 0.7518 0.090 Uiso 1 1 calc R
H18B H 0.3461 -0.0276 0.7475 0.090 Uiso 1 1 calc R
C19 C 0.3998(6) 0.0336(6) 0.6781(3) 0.044(3) Uani 1 1 d .
C20 C 0.3650(7) -0.0269(6) 0.6576(3) 0.049(3) Uani 1 1 d .
H20 H 0.3644 -0.0689 0.6764 0.059 Uiso 1 1 calc R
C21 C 0.3283(7) -0.0308(5) 0.6083(3) 0.043(2) Uani 1 1 d .
H21 H 0.3035 -0.0750 0.5942 0.052 Uiso 1 1 calc R
C22 C 0.3288(5) 0.0298(4) 0.5808(3) 0.0273(18) Uani 1 1 d .
C23 C 0.3688(6) 0.0961(5) 0.6024(3) 0.033(2) Uani 1 1 d .
C24 C 0.3944(6) 0.0997(5) 0.6524(3) 0.0298(19) Uani 1 1 d .
C25 C 0.4119(6) 0.1683(5) 0.6741(3) 0.041(2) Uani 1 1 d .
C26 C 0.4151(6) 0.2268(5) 0.6473(3) 0.038(2) Uani 1 1 d .
H26 H 0.4246 0.2725 0.6624 0.046 Uiso 1 1 calc R
C27 C 0.4052(6) 0.2241(5) 0.5977(3) 0.036(2) Uani 1 1 d .
H27 H 0.4152 0.2653 0.5797 0.043 Uiso 1 1 calc R
C28 C 0.3805(6) 0.1590(5) 0.5775(3) 0.032(2) Uani 1 1 d .
C29 C 0.3230(7) 0.2097(5) 0.5011(3) 0.044(2) Uani 1 1 d .
H29A H 0.3644 0.2533 0.5057 0.053 Uiso 1 1 calc R
H29B H 0.2619 0.2212 0.5112 0.053 Uiso 1 1 calc R
C30 C 0.3013(7) 0.1896(6) 0.4503(3) 0.052(3) Uani 1 1 d .
H30A H 0.2833 0.1379 0.4475 0.062 Uiso 1 1 calc R
H30B H 0.2445 0.2176 0.4340 0.062 Uiso 1 1 calc R
C31 C 0.3885(7) 0.2777(5) 0.4156(3) 0.049(2) Uani 1 1 d .
H31A H 0.3241 0.2998 0.4041 0.059 Uiso 1 1 calc R
H31B H 0.4220 0.3042 0.4440 0.059 Uiso 1 1 calc R
C32 C 0.4452(7) 0.2801(5) 0.3792(3) 0.050(3) Uani 1 1 d .
H32A H 0.4170 0.2470 0.3531 0.060 Uiso 1 1 calc R
H32B H 0.4444 0.3296 0.3662 0.060 Uiso 1 1 calc R
C33 C 0.5930(8) 0.2660(7) 0.3635(3) 0.072(4) Uani 1 1 d .
H33A H 0.5991 0.3172 0.3550 0.087 Uiso 1 1 calc R
H33B H 0.5613 0.2393 0.3348 0.087 Uiso 1 1 calc R
C34 C 0.6940(8) 0.2336(6) 0.3839(3) 0.070(3) Uani 1 1 d .
H34A H 0.6874 0.1830 0.3936 0.084 Uiso 1 1 calc R
H34B H 0.7342 0.2344 0.3597 0.084 Uiso 1 1 calc R
C35 C 0.8363(7) 0.2546(6) 0.4419(3) 0.056(3) Uani 1 1 d .
H35A H 0.8795 0.2773 0.4232 0.067 Uiso 1 1 calc R
H35B H 0.8430 0.2016 0.4399 0.067 Uiso 1 1 calc R
C36 C 0.8641(7) 0.2777(5) 0.4912(3) 0.051(3) Uani 1 1 d .
H36A H 0.9354 0.2826 0.5004 0.062 Uiso 1 1 calc R
H36B H 0.8346 0.3251 0.4952 0.062 Uiso 1 1 calc R
C37 C 0.3440(6) 0.1053(6) 0.0655(3) 0.042(2) Uani 1 1 d .
C38 C 0.3362(6) 0.0432(6) 0.0883(3) 0.043(2) Uani 1 1 d .
H38 H 0.3251 -0.0006 0.0711 0.052 Uiso 1 1 calc R
C39 C 0.3445(6) 0.0427(5) 0.1378(3) 0.040(2) Uani 1 1 d .
H39 H 0.3340 -0.0012 0.1529 0.048 Uiso 1 1 calc R
C40 C 0.3663(6) 0.1014(6) 0.1638(3) 0.040(2) Uani 1 1 d .
C41 C 0.3816(6) 0.1690(6) 0.1414(3) 0.039(2) Uani 1 1 d .
C42 C 0.3590(6) 0.1700(6) 0.0908(3) 0.045(3) Uani 1 1 d .
C43 C 0.3537(7) 0.2385(6) 0.0695(3) 0.043(2) Uani 1 1 d .
C44 C 0.3824(6) 0.3019(5) 0.0954(3) 0.040(2) Uani 1 1 d .
H44 H 0.3771 0.3472 0.0797 0.048 Uiso 1 1 calc R
C45 C 0.4179(7) 0.2986(6) 0.1430(3) 0.049(3) Uani 1 1 d .
H45 H 0.4433 0.3406 0.1599 0.059 Uiso 1 1 calc R
C46 C 0.4167(6) 0.2322(6) 0.1670(3) 0.046(3) Uani 1 1 d .
C47 C 0.4114(8) 0.0443(6) 0.2370(4) 0.060(3) Uani 1 1 d .
H47A H 0.4714 0.0298 0.2268 0.072 Uiso 1 1 calc R
H47B H 0.3650 0.0036 0.2310 0.072 Uiso 1 1 calc R
C48 C 0.4343(6) 0.0629(6) 0.2898(3) 0.057(3) Uani 1 1 d .
H48A H 0.4935 0.0372 0.3060 0.068 Uiso 1 1 calc R
H48B H 0.4453 0.1154 0.2942 0.068 Uiso 1 1 calc R
C49 C 0.3767(7) 0.0398(8) 0.3541(4) 0.083(4) Uani 1 1 d .
H49A H 0.3707 0.0890 0.3665 0.099 Uiso 1 1 calc R
H49B H 0.4450 0.0243 0.3646 0.099 Uiso 1 1 calc R
C50 C 0.3115(7) -0.0113(6) 0.3744(3) 0.051(3) Uani 1 1 d .
H50A H 0.3157 -0.0605 0.3618 0.061 Uiso 1 1 calc R
H50B H 0.3323 -0.0133 0.4092 0.061 Uiso 1 1 calc R
C51 C 0.1494(6) -0.0135(5) 0.3886(3) 0.055(3) Uani 1 1 d D
H51A H 0.1692 0.0033 0.4217 0.066 Uiso 1 1 calc R
H51B H 0.1525 -0.0668 0.3886 0.066 Uiso 1 1 calc R
C52 C 0.0488(5) 0.0104(6) 0.3687(3) 0.055(3) Uani 1 1 d D
H52A H 0.0049 -0.0053 0.3893 0.065 Uiso 1 1 calc R
H52B H 0.0460 0.0636 0.3662 0.065 Uiso 1 1 calc R
C53 C -0.0793(7) -0.0065(7) 0.3074(3) 0.073(4) Uani 1 1 d .
H53A H -0.0922 0.0452 0.3118 0.087 Uiso 1 1 calc R
H53B H -0.1179 -0.0352 0.3256 0.087 Uiso 1 1 calc R
C54 C -0.1077(7) -0.0261(6) 0.2550(3) 0.052(3) Uani 1 1 d .
H54A H -0.0739 -0.0705 0.2483 0.062 Uiso 1 1 calc R
H54B H -0.1784 -0.0338 0.2453 0.062 Uiso 1 1 calc R
C55 C -0.1172(6) 0.0325(6) 0.1832(3) 0.041(3) Uani 1 1 d .
C56 C -0.1515(7) -0.0231(6) 0.1563(3) 0.044(2) Uani 1 1 d .
H56 H -0.1555 -0.0682 0.1713 0.053 Uiso 1 1 calc R
C57 C -0.1828(6) -0.0201(6) 0.1066(3) 0.045(3) Uani 1 1 d .
H57 H -0.2082 -0.0618 0.0893 0.054 Uiso 1 1 calc R
C58 C -0.1761(6) 0.0419(6) 0.0845(3) 0.045(3) Uani 1 1 d .
C59 C -0.1392(6) 0.1055(6) 0.1101(3) 0.038(2) Uani 1 1 d .
C60 C -0.1164(6) 0.1015(6) 0.1620(3) 0.037(2) Uani 1 1 d .
C61 C -0.0972(6) 0.1679(5) 0.1891(3) 0.036(2) Uani 1 1 d .
C62 C -0.0889(6) 0.2332(6) 0.1658(3) 0.043(2) Uani 1 1 d .
H62 H -0.0783 0.2767 0.1834 0.052 Uiso 1 1 calc R
C63 C -0.0960(6) 0.2350(5) 0.1167(3) 0.038(2) Uani 1 1 d .
H63 H -0.0849 0.2783 0.1011 0.045 Uiso 1 1 calc R
C64 C -0.1193(6) 0.1728(5) 0.0923(3) 0.035(2) Uani 1 1 d .
C65 C -0.1606(7) 0.2390(6) 0.0181(3) 0.051(3) Uani 1 1 d .
H65A H -0.1099 0.2768 0.0225 0.062 Uiso 1 1 calc R
H65B H -0.2168 0.2576 0.0301 0.062 Uiso 1 1 calc R
C66 C -0.1907(6) 0.2192(6) -0.0330(3) 0.048(3) Uani 1 1 d .
H66A H -0.2011 0.1665 -0.0364 0.057 Uiso 1 1 calc R
H66B H -0.2519 0.2439 -0.0474 0.057 Uiso 1 1 calc R
C67 C -0.1403(7) 0.2191(5) -0.1065(2) 0.049(3) Uani 1 1 d .
H67A H -0.2079 0.2334 -0.1202 0.058 Uiso 1 1 calc R
H67B H -0.1344 0.1661 -0.1093 0.058 Uiso 1 1 calc R
C68 C -0.0694(7) 0.2580(7) -0.1317(3) 0.066(3) Uani 1 1 d .
H68A H -0.0871 0.2484 -0.1660 0.079 Uiso 1 1 calc R
H68B H -0.0729 0.3107 -0.1267 0.079 Uiso 1 1 calc R
C69 C 0.0861(8) 0.2778(10) -0.1378(3) 0.115(6) Uani 1 1 d .
H69A H 0.0765 0.3299 -0.1329 0.138 Uiso 1 1 calc R
H69B H 0.0719 0.2681 -0.1722 0.138 Uiso 1 1 calc R
C70 C 0.1937(9) 0.2557(9) -0.1153(4) 0.106(6) Uani 1 1 d .
H70A H 0.2000 0.2027 -0.1127 0.128 Uiso 1 1 calc R
H70B H 0.2387 0.2738 -0.1347 0.128 Uiso 1 1 calc R
C71 C 0.3170(7) 0.2866(6) -0.0532(3) 0.056(3) Uani 1 1 d .
H71A H 0.3493 0.3205 -0.0714 0.067 Uiso 1 1 calc R
H71B H 0.3430 0.2376 -0.0560 0.067 Uiso 1 1 calc R
C72 C 0.3337(7) 0.3089(6) -0.0029(3) 0.059(3) Uani 1 1 d .
H72A H 0.2891 0.3483 0.0013 0.071 Uiso 1 1 calc R
H72B H 0.4012 0.3257 0.0082 0.071 Uiso 1 1 calc R
C73 C 0.6985(6) 0.2163(6) 0.7073(3) 0.049(3) Uani 1 1 d .
H73 H 0.7210 0.2623 0.7193 0.059 Uiso 1 1 calc R
C74 C 0.6715(7) 0.2055(5) 0.6596(4) 0.047(3) Uani 1 1 d .
C75 C 0.6781(7) 0.2613(6) 0.6283(3) 0.046(3) Uani 1 1 d .
H75 H 0.7018 0.3073 0.6398 0.056 Uiso 1 1 calc R
C76 C 0.6505(7) 0.2495(5) 0.5811(4) 0.051(3) Uani 1 1 d .
H76 H 0.6511 0.2879 0.5595 0.062 Uiso 1 1 calc R
C77 C 0.6211(7) 0.1805(6) 0.5643(3) 0.049(3) Uani 1 1 d .
C78 C 0.5945(7) 0.1664(5) 0.5166(4) 0.060(3) Uani 1 1 d .
H78 H 0.5969 0.2031 0.4939 0.072 Uiso 1 1 calc R
C79 C 0.5619(7) 0.0474(6) 0.5308(5) 0.063(3) Uani 1 1 d .
H79 H 0.5421 0.0014 0.5180 0.076 Uiso 1 1 calc R
C80 C 0.5868(7) 0.0556(6) 0.5799(4) 0.053(3) Uani 1 1 d .
C81 C 0.5854(7) -0.0018(5) 0.6132(5) 0.077(4) Uani 1 1 d .
H81 H 0.5672 -0.0488 0.6015 0.092 Uiso 1 1 calc R
C82 C 0.6087(7) 0.0082(8) 0.6596(4) 0.070(4) Uani 1 1 d .
H82 H 0.6058 -0.0302 0.6810 0.084 Uiso 1 1 calc R
C83 C 0.6392(7) 0.0810(6) 0.6766(5) 0.061(3) Uani 1 1 d .
C84 C 0.6653(7) 0.0941(7) 0.7234(4) 0.058(3) Uani 1 1 d .
H84 H 0.6641 0.0569 0.7459 0.070 Uiso 1 1 calc R
C85 C 0.6420(7) 0.1367(6) 0.6446(4) 0.061(3) Uani 1 1 d .
C86 C 0.6148(7) 0.1239(5) 0.5957(4) 0.051(3) Uani 1 1 d .
C87 C 0.7234(7) 0.1728(7) 0.7881(3) 0.074(4) Uani 1 1 d .
H87A H 0.6929 0.1366 0.8049 0.111 Uiso 1 1 calc R
H87B H 0.7035 0.2211 0.7960 0.111 Uiso 1 1 calc R
H87C H 0.7940 0.1685 0.7974 0.111 Uiso 1 1 calc R
C88 C 0.5308(8) 0.0859(6) 0.4526(4) 0.068(3) Uani 1 1 d .
H88A H 0.5678 0.0462 0.4428 0.103 Uiso 1 1 calc R
H88B H 0.5395 0.1295 0.4348 0.103 Uiso 1 1 calc R
H88C H 0.4619 0.0730 0.4465 0.103 Uiso 1 1 calc R
C89 C 0.1447(7) -0.0067(6) 0.6765(3) 0.049(3) Uani 1 1 d .
H89 H 0.1666 -0.0274 0.7068 0.059 Uiso 1 1 calc R
C90 C 0.1579(7) 0.0656(6) 0.6703(3) 0.051(3) Uani 1 1 d .
H90 H 0.1876 0.0943 0.6965 0.061 Uiso 1 1 calc R
C91 C 0.1288(6) 0.0973(6) 0.6268(3) 0.046(3) Uani 1 1 d .
C92 C 0.0820(6) 0.0513(6) 0.5902(3) 0.039(2) Uani 1 1 d .
H92 H 0.0593 0.0712 0.5597 0.047 Uiso 1 1 calc R
C93 C 0.0682(7) -0.0199(7) 0.5968(3) 0.053(3) Uani 1 1 d .
H93 H 0.0358 -0.0490 0.5713 0.063 Uiso 1 1 calc R
C94 C 0.0851(7) -0.1255(6) 0.6456(3) 0.060(3) Uani 1 1 d .
H94A H 0.0452 -0.1449 0.6165 0.090 Uiso 1 1 calc R
H94B H 0.0518 -0.1328 0.6717 0.090 Uiso 1 1 calc R
H94C H 0.1476 -0.1506 0.6525 0.090 Uiso 1 1 calc R
C95 C 0.1933(7) 0.2916(5) 0.6471(3) 0.038(2) Uani 1 1 d .
H95 H 0.2162 0.3228 0.6730 0.046 Uiso 1 1 calc R
C96 C 0.1789(7) 0.2207(6) 0.6544(3) 0.052(3) Uani 1 1 d .
H96 H 0.1950 0.2026 0.6857 0.063 Uiso 1 1 calc R
C97 C 0.1432(6) 0.1748(6) 0.6194(3) 0.042(2) Uani 1 1 d .
C98 C 0.1210(7) 0.2039(5) 0.5736(3) 0.046(3) Uani 1 1 d .
H98 H 0.0939 0.1743 0.5474 0.056 Uiso 1 1 calc R
C99 C 0.1385(7) 0.2739(5) 0.5675(3) 0.047(3) Uani 1 1 d .
H99 H 0.1245 0.2934 0.5365 0.057 Uiso 1 1 calc R
C100 C 0.1911(7) 0.3948(5) 0.5943(3) 0.050(3) Uani 1 1 d .
H10A H 0.2302 0.3987 0.5701 0.075 Uiso 1 1 calc R
H10B H 0.2250 0.4182 0.6234 0.075 Uiso 1 1 calc R
H10C H 0.1284 0.4184 0.5830 0.075 Uiso 1 1 calc R
C101 C 0.1899(6) 0.2212(5) 0.2349(3) 0.047(2) Uani 1 1 d .
H101 H 0.2078 0.2671 0.2485 0.056 Uiso 1 1 calc R
C102 C 0.1689(6) 0.2124(5) 0.1860(3) 0.040(2) Uani 1 1 d .
C103 C 0.1729(6) 0.2703(6) 0.1537(3) 0.051(3) Uani 1 1 d .
H103 H 0.1912 0.3174 0.1651 0.061 Uiso 1 1 calc R
C104 C 0.1515(6) 0.2576(5) 0.1091(3) 0.044(2) Uani 1 1 d .
H104 H 0.1547 0.2968 0.0883 0.052 Uiso 1 1 calc R
C105 C 0.1239(6) 0.1903(6) 0.0888(3) 0.049(2) Uani 1 1 d .
C106 C 0.1025(6) 0.1755(6) 0.0416(3) 0.047(3) Uani 1 1 d .
H106 H 0.1075 0.2134 0.0202 0.057 Uiso 1 1 calc R
C107 C 0.0719(6) 0.0568(6) 0.0531(4) 0.052(3) Uani 1 1 d .
H107 H 0.0546 0.0105 0.0400 0.063 Uiso 1 1 calc R
C108 C 0.0916(6) 0.0627(6) 0.1008(3) 0.046(2) Uani 1 1 d .
C109 C 0.0879(6) 0.0049(5) 0.1329(3) 0.043(2) Uani 1 1 d .
H109 H 0.0702 -0.0420 0.1208 0.052 Uiso 1 1 calc R
C110 C 0.1081(6) 0.0149(5) 0.1780(3) 0.045(2) Uani 1 1 d .
H110 H 0.1058 -0.0250 0.1983 0.054 Uiso 1 1 calc R
C111 C 0.1333(6) 0.0833(5) 0.1980(3) 0.038(2) Uani 1 1 d .
C112 C 0.1586(6) 0.0960(5) 0.2442(4) 0.045(2) Uani 1 1 d .
H112 H 0.1589 0.0566 0.2652 0.054 Uiso 1 1 calc R
C113 C 0.1392(6) 0.1413(6) 0.1666(3) 0.048(3) Uani 1 1 d .
C114 C 0.1167(6) 0.1304(6) 0.1186(3) 0.035(2) Uani 1 1 d .
C115 C 0.2123(6) 0.1775(6) 0.3147(3) 0.052(3) Uani 1 1 d .
H11C H 0.2829 0.1820 0.3239 0.079 Uiso 1 1 calc R
H11D H 0.1906 0.1377 0.3323 0.079 Uiso 1 1 calc R
H11E H 0.1820 0.2225 0.3218 0.079 Uiso 1 1 calc R
C116 C 0.0494(7) 0.0999(6) -0.0257(3) 0.059(3) Uani 1 1 d .
H11F H 0.0912 0.0628 -0.0350 0.089 Uiso 1 1 calc R
H11G H 0.0579 0.1453 -0.0416 0.089 Uiso 1 1 calc R
H11H H -0.0184 0.0846 -0.0346 0.089 Uiso 1 1 calc R
C117 C 0.6223(6) -0.0091(6) 0.1785(3) 0.039(2) Uani 1 1 d .
H117 H 0.6408 -0.0305 0.2088 0.046 Uiso 1 1 calc R
C118 C 0.6359(7) 0.0607(7) 0.1729(3) 0.054(3) Uani 1 1 d .
H118 H 0.6632 0.0883 0.2001 0.065 Uiso 1 1 calc R
C119 C 0.6126(6) 0.0963(6) 0.1294(3) 0.039(2) Uani 1 1 d .
C120 C 0.5747(6) 0.0499(7) 0.0902(3) 0.049(3) Uani 1 1 d .
H120 H 0.5620 0.0696 0.0592 0.059 Uiso 1 1 calc R
C121 C 0.5567(7) -0.0199(6) 0.0957(4) 0.051(3) Uani 1 1 d .
H121 H 0.5274 -0.0489 0.0696 0.061 Uiso 1 1 calc R
C122 C 0.5631(6) -0.1236(6) 0.1489(3) 0.050(3) Uani 1 1 d .
H12C H 0.6230 -0.1474 0.1649 0.075 Uiso 1 1 calc R
H12D H 0.5384 -0.1472 0.1185 0.075 Uiso 1 1 calc R
H12E H 0.5147 -0.1272 0.1686 0.075 Uiso 1 1 calc R
C123 C 0.6794(6) 0.2876(6) 0.1554(3) 0.043(3) Uani 1 1 d .
H123 H 0.7086 0.3152 0.1822 0.051 Uiso 1 1 calc R
C124 C 0.6662(6) 0.2141(6) 0.1600(3) 0.042(3) Uani 1 1 d .
H124 H 0.6863 0.1925 0.1902 0.051 Uiso 1 1 calc R
C125 C 0.6265(5) 0.1731(6) 0.1239(3) 0.037(2) Uani 1 1 d .
C126 C 0.5982(7) 0.2059(6) 0.0804(3) 0.046(3) Uani 1 1 d .
H126 H 0.5701 0.1784 0.0533 0.055 Uiso 1 1 calc R
C127 C 0.6112(7) 0.2778(7) 0.0769(3) 0.057(3) Uani 1 1 d .
H127 H 0.5907 0.3001 0.0469 0.068 Uiso 1 1 calc R
C128 C 0.6608(8) 0.3993(6) 0.1078(3) 0.069(3) Uani 1 1 d .
H12F H 0.7049 0.4198 0.1353 0.103 Uiso 1 1 calc R
H12G H 0.5969 0.4218 0.1044 0.103 Uiso 1 1 calc R
H12H H 0.6864 0.4086 0.0794 0.103 Uiso 1 1 calc R
O45 O 0.6741(4) 0.1020(4) 0.3028(2) 0.0470(17) Uani 1 1 d .
O46 O 0.5741(4) 0.2367(3) 0.85508(19) 0.0411(16) Uani 1 1 d .
O47 O 0.5699(4) 0.1755(4) 0.94530(19) 0.0398(16) Uani 1 1 d .
O48 O 0.6878(5) 0.0313(4) 0.3896(2) 0.0583(19) Uani 1 1 d .
O49 O 0.0664(5) 0.1581(4) 0.4508(2) 0.059(2) Uani 1 1 d .
O50 O 0.5296(4) 0.9568(4) 0.96329(19) 0.0487(17) Uani 1 1 d .
O51 O 0.2016(5) 0.1065(5) 0.8015(2) 0.071(3) Uani 1 1 d .
O52 O 0.2371(5) 0.3220(4) 0.7786(2) 0.062(2) Uani 1 1 d .
O53 O 0.0402(5) 0.2370(4) 0.3697(2) 0.065(2) Uani 1 1 d .
O54 O 0.5660(4) 0.3266(4) 0.96186(18) 0.057(2) Uani 1 1 d .
O55 O 0.0205(5) 0.9304(4) 0.4786(2) 0.0564(19) Uani 1 1 d .
O56 O 0.1914(7) 0.0410(4) 0.8885(3) 0.104(3) Uani 1 1 d .
O57 O 0.7174(5) 0.3327(5) 0.2790(3) 0.089(3) Uani 1 1 d .
O58 O 0.3918(5) 0.8509(4) 0.5156(2) 0.060(2) Uani 1 1 d .
O59 O 0.4330(5) 0.4106(4) 0.6145(2) 0.0568(19) Uani 1 1 d .
O60 O 0.9854(5) 0.3805(4) 0.2483(2) 0.069(2) Uani 1 1 d .
O61 O 0.6756(5) 0.9488(4) 0.2891(2) 0.066(2) Uani 1 1 d .
O62 O 0.1360(5) 0.8950(4) 0.2689(2) 0.063(2) Uani 1 1 d .
O63 O 0.7534(5) 0.8765(4) 0.5220(3) 0.076(2) Uani 1 1 d .
O64 O 0.6932(4) 0.3701(4) 0.7579(2) 0.068(2) Uani 1 1 d .
O65 O 0.4446(5) 0.3837(4) 0.5237(2) 0.0596(19) Uani 1 1 d .
O66 O 0.4976(5) 0.8814(4) 0.2861(2) 0.0627(19) Uani 1 1 d .
O67 O 0.0951(5) 0.9149(4) 0.9256(2) 0.069(2) Uani 1 1 d .
O68 O 0.8151(6) 0.8763(5) 0.7099(4) 0.087(4) Uani 0.75 1 d P
O69 O 0.6833(5) 0.3637(5) 0.8490(3) 0.088(3) Uani 1 1 d .
O70 O 0.9346(6) 0.8162(4) 0.0270(2) 0.084(2) Uani 1 1 d .
O71 O 0.7417(5) 0.4081(4) 0.0029(2) 0.070(2) Uani 1 1 d .
O72 O 0.6611(7) 0.9110(6) 0.7625(4) 0.078(3) Uani 0.719(8) 1 d PU
O78 O 0.6619(17) 0.8609(14) 0.7101(8) 0.078(3) Uani 0.281(8) 1 d PU
O73 O 0.8397(6) 0.8572(5) 0.6205(3) 0.069(3) Uani 0.75 1 d P
O74 O 0.8220(6) 0.3912(4) 0.9274(3) 0.059(2) Uani 0.75 1 d P
O75 O 0.9449(6) 0.9285(5) 0.9709(3) 0.072(3) Uani 0.75 1 d P
O76 O 0.8101(7) 0.4484(6) 0.2133(3) 0.071(3) Uani 0.75 1 d P
O77 O 0.8763(14) 0.4189(11) 0.1541(6) 0.127(7) Uani 0.50 1 d P

loop_
_atom_site_aniso_label
_atom_site_aniso_U_11
_atom_site_aniso_U_22
_atom_site_aniso_U_33
_atom_site_aniso_U_23
_atom_site_aniso_U_13
_atom_site_aniso_U_12
S1 0.0432(14) 0.0278(14) 0.0460(14) -0.0052(11) -0.0039(11) 0.0012(10)
S2 0.0482(17) 0.086(2) 0.0357(14) -0.0034(14) -0.0051(12) 0.0182(16)
S3 0.0306(13) 0.0629(18) 0.0352(12) -0.0225(12) -0.0008(10) 0.0069(12)
S4 0.0546(15) 0.0227(13) 0.0353(12) -0.0038(10) -0.0092(11) 0.0050(11)
S5 0.0384(15) 0.079(2) 0.0332(13) -0.0074(13) -0.0036(11) 0.0046(14)
S6 0.0407(14) 0.0607(18) 0.0277(12) -0.0056(11) 0.0030(10) 0.0050(13)
S7 0.0379(13) 0.0564(17) 0.0210(10) 0.0044(10) 0.0058(9) 0.0019(12)
S8 0.0371(14) 0.0624(19) 0.0321(12) 0.0025(12) -0.0049(11) -0.0002(12)
N1 0.045(5) 0.043(6) 0.101(7) 0.026(5) 0.035(5) 0.019(4)
N2 0.050(5) 0.046(6) 0.050(5) -0.012(4) 0.001(4) 0.003(4)
N3 0.029(4) 0.059(6) 0.042(5) 0.007(4) 0.006(4) 0.010(4)
N4 0.050(5) 0.042(5) 0.024(4) -0.012(3) 0.004(3) 0.013(4)
N5 0.042(5) 0.036(5) 0.060(5) 0.004(4) 0.020(4) 0.003(4)
N6 0.043(5) 0.066(7) 0.055(5) -0.013(5) 0.000(4) -0.011(5)
N7 0.021(4) 0.055(6) 0.040(4) -0.003(4) 0.001(3) -0.007(4)
N8 0.040(5) 0.074(7) 0.026(4) 0.009(4) 0.009(3) 0.002(4)
O1 0.055(4) 0.019(4) 0.061(4) -0.012(3) 0.002(3) 0.003(3)
O2 0.044(4) 0.046(4) 0.047(4) -0.005(3) -0.021(3) 0.003(3)
O3 0.036(3) 0.038(4) 0.040(3) 0.003(3) 0.002(3) -0.003(3)
O4 0.086(6) 0.077(6) 0.059(5) -0.009(4) -0.017(4) 0.010(5)
O5 0.045(4) 0.144(8) 0.042(4) -0.001(5) 0.004(3) 0.024(5)
O6 0.044(4) 0.093(6) 0.036(4) 0.015(4) 0.001(3) 0.006(4)
O7 0.044(4) 0.080(5) 0.030(3) -0.027(3) 0.007(3) 0.000(4)
O8 0.048(4) 0.053(4) 0.034(3) -0.023(3) 0.005(3) 0.009(3)
O9 0.033(3) 0.092(6) 0.044(4) -0.023(4) 0.017(3) -0.014(4)
O10 0.059(4) 0.040(4) 0.030(3) -0.010(3) 0.007(3) 0.020(3)
O11 0.048(4) 0.022(4) 0.044(4) 0.005(3) 0.003(3) 0.010(3)
O12 0.100(6) 0.008(3) 0.044(4) -0.003(3) -0.030(4) -0.010(3)
O13 0.047(4) 0.099(6) 0.043(4) 0.024(4) 0.015(3) 0.010(4)
O14 0.046(5) 0.204(11) 0.073(6) 0.073(6) 0.028(4) 0.037(6)
O15 0.079(6) 0.197(11) 0.138(8) 0.116(8) 0.071(6) 0.070(7)
O16 0.055(5) 0.074(6) 0.048(4) -0.016(4) 0.001(4) 0.020(4)
O17 0.040(4) 0.066(5) 0.023(3) -0.008(3) -0.012(3) -0.003(3)
O18 0.040(3) 0.031(4) 0.034(3) -0.009(3) 0.002(3) 0.002(3)
O19 0.056(4) 0.030(4) 0.044(4) 0.000(3) 0.007(3) 0.002(3)
O20 0.066(5) 0.046(5) 0.039(4) -0.006(3) -0.011(3) 0.004(3)
O21 0.068(5) 0.052(5) 0.034(4) -0.013(3) -0.021(3) 0.011(4)
O22 0.064(4) 0.016(3) 0.036(3) 0.000(3) 0.000(3) 0.005(3)
O23 0.030(3) 0.081(5) 0.033(3) -0.001(3) -0.004(3) -0.005(3)
O24 0.032(4) 0.089(6) 0.047(4) -0.004(4) -0.016(3) 0.016(4)
O25 0.060(4) 0.049(5) 0.051(4) -0.006(3) 0.001(3) 0.009(4)
O26 0.040(4) 0.089(6) 0.038(4) -0.004(4) 0.011(3) 0.017(4)
O27 0.034(4) 0.065(5) 0.034(3) 0.008(3) 0.005(3) 0.014(3)
O28 0.048(4) 0.074(6) 0.035(4) -0.011(4) -0.003(3) -0.006(4)
O29 0.049(4) 0.046(4) 0.030(3) 0.001(3) 0.016(3) 0.008(3)
O30 0.029(3) 0.067(5) 0.021(3) 0.000(3) 0.005(2) 0.004(3)
O31 0.029(3) 0.075(5) 0.027(3) 0.012(3) 0.009(3) -0.009(3)
O32 0.029(3) 0.056(4) 0.030(3) 0.005(3) -0.002(3) 0.011(3)
O33 0.039(4) 0.064(5) 0.038(3) -0.002(3) 0.012(3) 0.007(3)
O34 0.055(5) 0.056(5) 0.061(5) 0.000(4) -0.018(4) -0.020(4)
O35 0.039(4) 0.043(4) 0.043(4) 0.012(3) 0.011(3) 0.013(3)
O36 0.041(4) 0.065(5) 0.072(5) 0.028(4) 0.022(4) 0.011(3)
O37 0.056(4) 0.064(5) 0.038(3) 0.007(3) 0.027(3) -0.014(4)
O38 0.040(4) 0.045(4) 0.057(4) 0.015(3) -0.016(3) -0.009(3)
O39 0.026(3) 0.065(5) 0.027(3) 0.013(3) -0.008(3) -0.003(3)
O40 0.040(3) 0.057(4) 0.020(3) 0.008(3) 0.005(2) 0.005(3)
O41 0.063(4) 0.086(6) 0.017(3) -0.016(3) 0.004(3) -0.022(4)
O42 0.075(5) 0.101(6) 0.029(3) 0.008(4) 0.006(3) 0.029(5)
O43 0.080(6) 0.126(8) 0.016(3) 0.003(4) -0.002(3) 0.026(5)
O44 0.048(4) 0.055(5) 0.024(3) 0.005(3) 0.006(3) 0.004(3)
C1 0.030(5) 0.034(6) 0.027(4) -0.003(4) -0.009(4) 0.007(4)
C2 0.038(6) 0.037(7) 0.068(7) 0.000(5) 0.002(5) 0.002(4)
C3 0.028(5) 0.061(8) 0.068(7) 0.026(6) 0.009(5) 0.004(5)
C4 0.031(5) 0.069(8) 0.046(6) 0.008(6) 0.009(4) 0.017(5)
C5 0.051(6) 0.036(6) 0.045(6) 0.012(4) 0.014(5) 0.018(5)
C6 0.030(5) 0.020(5) 0.051(5) -0.003(4) 0.013(4) 0.002(3)
C7 0.035(5) 0.020(5) 0.039(5) -0.005(4) 0.002(4) 0.007(4)
C8 0.043(5) 0.019(5) 0.047(5) -0.013(4) -0.004(4) 0.001(4)
C9 0.040(5) 0.028(5) 0.040(5) -0.016(4) -0.001(4) 0.010(4)
C10 0.054(6) 0.047(7) 0.042(6) -0.010(5) 0.008(5) 0.013(5)
C11 0.081(9) 0.142(13) 0.051(7) 0.048(8) 0.018(6) 0.060(9)
C12 0.039(7) 0.25(2) 0.061(8) 0.074(10) 0.004(6) 0.011(9)
C13 0.115(9) 0.143(10) 0.159(10) 0.049(8) 0.053(8) 0.010(8)
C14 0.103(10) 0.184(16) 0.124(12) 0.123(11) 0.074(9) 0.095(10)
C15 0.060(7) 0.050(7) 0.074(7) 0.013(6) 0.027(6) 0.001(5)
C16 0.051(6) 0.070(8) 0.046(6) -0.016(5) 0.015(5) 0.003(6)
C17 0.087(9) 0.191(16) 0.030(6) -0.020(8) 0.022(6) -0.076(10)
C18 0.071(8) 0.091(10) 0.060(7) 0.010(7) 0.007(6) -0.032(7)
C19 0.023(5) 0.074(8) 0.032(5) -0.021(5) -0.004(4) 0.005(5)
C20 0.052(6) 0.066(8) 0.026(5) 0.006(5) 0.002(4) -0.005(5)
C21 0.042(6) 0.041(6) 0.045(6) -0.010(5) 0.006(4) 0.010(4)
C22 0.026(4) 0.013(5) 0.040(5) -0.012(3) 0.000(4) 0.002(3)
C23 0.028(5) 0.032(5) 0.031(4) -0.015(4) -0.010(4) 0.007(4)
C24 0.027(5) 0.041(5) 0.016(4) -0.008(4) -0.008(3) 0.002(4)
C25 0.035(5) 0.044(6) 0.045(5) -0.025(5) 0.007(4) 0.000(4)
C26 0.035(5) 0.047(6) 0.031(5) -0.013(4) 0.004(4) -0.007(4)
C27 0.048(6) 0.024(5) 0.030(4) -0.008(4) -0.002(4) -0.001(4)
C28 0.040(5) 0.023(5) 0.031(4) -0.013(4) 0.005(4) -0.003(4)
C29 0.066(7) 0.026(5) 0.035(5) 0.004(4) -0.004(4) 0.005(4)
C30 0.079(7) 0.043(6) 0.033(5) -0.012(4) 0.013(5) -0.003(5)
C31 0.060(6) 0.025(5) 0.052(6) -0.005(4) -0.013(5) -0.002(4)
C32 0.064(7) 0.027(6) 0.051(6) -0.003(5) -0.009(5) 0.003(5)
C33 0.079(9) 0.085(9) 0.034(6) 0.006(6) -0.030(6) -0.006(7)
C34 0.095(9) 0.055(8) 0.046(6) -0.002(5) -0.015(6) -0.006(7)
C35 0.066(7) 0.054(7) 0.035(5) 0.009(5) -0.017(5) 0.002(5)
C36 0.056(6) 0.044(7) 0.041(5) 0.006(5) -0.022(5) -0.002(5)
C37 0.025(5) 0.069(7) 0.027(5) -0.005(5) -0.009(4) 0.008(5)
C38 0.041(6) 0.045(6) 0.039(5) -0.012(5) -0.002(4) -0.006(5)
C39 0.038(5) 0.030(5) 0.054(6) 0.002(4) 0.016(5) -0.002(4)
C40 0.022(5) 0.051(6) 0.040(5) 0.006(5) -0.008(4) 0.001(4)
C41 0.033(5) 0.045(6) 0.042(5) -0.008(5) 0.012(4) 0.001(4)
C42 0.027(5) 0.063(8) 0.043(5) 0.011(5) 0.003(4) 0.014(5)
C43 0.043(6) 0.058(7) 0.029(5) -0.007(5) 0.012(4) -0.004(5)
C44 0.037(5) 0.048(6) 0.037(5) 0.016(4) 0.011(4) 0.004(4)
C45 0.037(6) 0.066(8) 0.043(6) -0.003(5) 0.004(5) 0.004(5)
C46 0.032(5) 0.071(8) 0.037(5) 0.026(5) 0.014(4) 0.003(5)
C47 0.074(7) 0.042(7) 0.072(8) 0.007(5) 0.035(6) 0.015(5)
C48 0.036(5) 0.085(9) 0.051(6) 0.044(6) 0.014(5) 0.026(5)
C49 0.044(6) 0.157(14) 0.048(7) 0.017(8) 0.009(5) -0.025(7)
C50 0.045(6) 0.061(7) 0.039(5) 0.006(5) -0.006(5) 0.012(5)
C51 0.067(7) 0.059(7) 0.042(6) 0.013(5) 0.015(5) -0.038(6)
C52 0.031(5) 0.102(9) 0.026(5) 0.021(5) -0.004(4) -0.031(5)
C53 0.036(6) 0.123(11) 0.053(7) 0.047(7) -0.006(5) -0.014(6)
C54 0.049(6) 0.052(7) 0.050(6) 0.033(5) 0.000(5) 0.000(5)
C55 0.013(4) 0.083(8) 0.024(4) 0.019(5) -0.002(3) 0.001(5)
C56 0.045(6) 0.043(6) 0.040(6) 0.010(5) -0.002(5) -0.002(5)
C57 0.022(5) 0.057(7) 0.045(6) 0.017(5) -0.019(4) 0.001(4)
C58 0.019(5) 0.074(8) 0.038(5) -0.008(5) -0.006(4) 0.003(5)
C59 0.016(4) 0.072(7) 0.024(4) 0.022(5) 0.002(3) 0.004(4)
C60 0.029(5) 0.056(7) 0.024(4) 0.001(4) -0.004(4) 0.000(4)
C61 0.018(4) 0.058(7) 0.035(5) 0.016(4) 0.015(4) -0.003(4)
C62 0.037(5) 0.065(7) 0.031(5) -0.001(5) 0.014(4) 0.005(5)
C63 0.039(5) 0.050(6) 0.024(4) 0.002(4) 0.007(4) 0.003(5)
C64 0.030(5) 0.053(6) 0.021(4) 0.002(4) 0.004(4) 0.003(4)
C65 0.060(6) 0.069(8) 0.026(5) 0.012(5) 0.012(4) 0.018(5)
C66 0.043(6) 0.074(8) 0.025(4) 0.003(5) 0.007(4) -0.001(5)
C67 0.089(7) 0.043(6) 0.009(4) -0.014(4) 0.000(4) -0.011(5)
C68 0.061(7) 0.102(10) 0.040(6) 0.008(6) 0.022(5) 0.009(7)
C69 0.071(9) 0.26(2) 0.022(5) 0.001(8) 0.015(6) -0.003(11)
C70 0.082(9) 0.197(17) 0.035(6) -0.039(8) 0.000(6) 0.032(10)
C71 0.045(6) 0.095(9) 0.032(5) 0.017(5) 0.016(5) 0.017(6)
C72 0.053(6) 0.086(9) 0.042(6) 0.006(6) 0.017(5) -0.003(6)
C73 0.025(5) 0.063(7) 0.061(6) 0.017(6) 0.012(5) 0.008(5)
C74 0.037(6) 0.035(6) 0.067(7) -0.003(5) 0.009(5) 0.011(4)
C75 0.042(6) 0.049(7) 0.049(6) 0.009(5) 0.011(5) 0.009(5)
C76 0.067(7) 0.012(5) 0.078(8) 0.007(5) 0.024(6) -0.003(4)
C77 0.058(7) 0.038(6) 0.053(6) -0.004(5) 0.013(5) 0.014(5)
C78 0.059(7) 0.025(6) 0.094(9) -0.006(6) 0.012(6) 0.007(5)
C79 0.039(6) 0.019(6) 0.127(11) 0.009(6) 0.009(7) 0.008(4)
C80 0.049(6) 0.030(6) 0.079(8) -0.001(5) 0.012(6) -0.002(5)
C81 0.041(6) 0.014(6) 0.180(14) 0.025(7) 0.034(8) 0.002(4)
C82 0.039(6) 0.110(12) 0.058(7) 0.009(7) 0.007(6) 0.019(6)
C83 0.044(6) 0.023(6) 0.120(11) 0.016(6) 0.027(7) 0.003(4)
C84 0.034(6) 0.066(9) 0.079(8) 0.023(7) 0.020(6) 0.012(5)
C85 0.047(7) 0.052(8) 0.088(9) 0.019(7) 0.021(6) 0.010(5)
C86 0.046(6) 0.022(6) 0.089(8) 0.012(5) 0.020(6) 0.007(4)
C87 0.054(7) 0.116(11) 0.050(6) 0.029(7) 0.005(5) 0.008(7)
C88 0.087(8) 0.026(6) 0.092(9) -0.016(6) 0.017(7) 0.002(6)
C89 0.047(6) 0.064(8) 0.034(5) 0.001(5) 0.001(5) 0.005(5)
C90 0.066(7) 0.057(7) 0.028(5) -0.008(5) 0.008(5) 0.009(6)
C91 0.043(6) 0.053(7) 0.034(5) -0.003(5) -0.009(4) 0.022(5)
C92 0.043(6) 0.056(7) 0.015(4) 0.000(4) -0.005(4) 0.010(5)
C93 0.046(6) 0.080(9) 0.030(5) -0.002(5) 0.001(5) 0.014(6)
C94 0.066(7) 0.049(7) 0.060(7) 0.028(5) 0.002(5) 0.005(6)
C95 0.056(6) 0.037(6) 0.019(4) 0.003(4) 0.001(4) 0.018(5)
C96 0.051(6) 0.079(9) 0.022(5) -0.020(5) -0.001(4) 0.015(6)
C97 0.038(5) 0.067(8) 0.019(4) -0.009(4) 0.003(4) 0.013(5)
C98 0.061(7) 0.038(7) 0.031(5) -0.004(4) -0.012(4) 0.016(5)
C99 0.067(7) 0.045(7) 0.027(5) -0.010(4) 0.003(4) 0.022(5)
C100 0.077(7) 0.031(6) 0.045(6) -0.006(4) 0.018(5) 0.000(5)
C101 0.033(5) 0.029(6) 0.078(7) -0.004(5) 0.010(5) -0.008(4)
C102 0.032(5) 0.036(6) 0.057(6) 0.006(5) 0.018(5) 0.005(4)
C103 0.033(5) 0.051(7) 0.069(7) -0.002(5) 0.009(5) 0.004(4)
C104 0.036(5) 0.040(6) 0.054(6) 0.019(5) 0.006(5) -0.002(4)
C105 0.028(5) 0.057(7) 0.058(6) -0.015(5) 0.003(4) 0.001(5)
C106 0.032(5) 0.068(8) 0.041(5) 0.006(5) 0.002(4) -0.006(5)
C107 0.028(5) 0.040(7) 0.093(9) -0.008(6) 0.020(6) -0.010(4)
C108 0.033(5) 0.051(7) 0.054(6) -0.010(5) 0.008(4) -0.007(4)
C109 0.034(5) 0.037(6) 0.060(6) -0.017(5) 0.012(5) -0.003(4)
C110 0.023(5) 0.058(7) 0.060(6) 0.006(5) 0.018(4) -0.001(4)
C111 0.036(5) 0.027(5) 0.054(6) -0.003(4) 0.015(4) -0.006(4)
C112 0.030(5) 0.025(5) 0.079(7) 0.011(5) 0.011(5) 0.007(4)
C113 0.023(5) 0.058(7) 0.065(7) -0.013(5) 0.016(5) -0.004(4)
C114 0.013(4) 0.044(5) 0.048(5) 0.007(4) 0.005(4) 0.004(3)
C115 0.046(6) 0.067(7) 0.039(5) 0.003(5) -0.002(4) 0.000(5)
C116 0.035(6) 0.069(8) 0.074(8) -0.004(6) 0.012(5) -0.004(5)
C117 0.024(5) 0.051(7) 0.037(5) 0.017(5) -0.003(4) -0.009(4)
C118 0.046(6) 0.089(9) 0.025(5) -0.002(5) 0.005(4) 0.011(6)
C119 0.032(5) 0.048(6) 0.037(5) 0.020(5) 0.007(4) 0.011(4)
C120 0.022(5) 0.089(9) 0.029(5) 0.006(5) -0.012(4) -0.005(5)
C121 0.047(6) 0.058(8) 0.045(6) 0.000(5) 0.002(5) -0.009(5)
C122 0.026(5) 0.083(9) 0.036(5) 0.001(5) -0.007(4) 0.000(5)
C123 0.024(5) 0.077(8) 0.024(5) 0.015(5) -0.001(4) -0.001(5)
C124 0.033(5) 0.058(7) 0.037(5) 0.026(5) 0.012(4) -0.001(5)
C125 0.021(5) 0.071(7) 0.018(4) -0.003(5) 0.003(4) -0.006(5)
C126 0.050(6) 0.044(7) 0.041(6) 0.010(5) 0.002(5) 0.000(5)
C127 0.047(6) 0.106(10) 0.011(4) -0.005(5) -0.005(4) 0.007(6)
C128 0.101(9) 0.059(8) 0.051(7) -0.005(6) 0.027(6) -0.020(7)
O45 0.050(4) 0.058(5) 0.036(3) 0.007(3) 0.017(3) 0.001(3)
O46 0.038(3) 0.053(4) 0.034(3) -0.012(3) 0.012(3) -0.012(3)
O47 0.029(3) 0.060(4) 0.029(3) 0.002(3) 0.002(2) 0.001(3)
O48 0.085(5) 0.035(4) 0.049(4) 0.000(3) 0.001(4) -0.011(4)
O49 0.057(4) 0.079(6) 0.042(4) 0.025(4) 0.010(3) 0.023(4)
O50 0.042(4) 0.067(5) 0.034(3) -0.012(3) 0.001(3) -0.001(3)
O51 0.044(4) 0.133(8) 0.030(4) 0.004(4) -0.008(3) 0.018(4)
O52 0.056(4) 0.069(5) 0.064(5) -0.007(4) 0.023(4) 0.009(4)
O53 0.075(5) 0.071(5) 0.041(4) -0.012(4) -0.004(3) 0.010(4)
O54 0.051(4) 0.098(6) 0.019(3) 0.000(3) -0.003(3) 0.012(4)
O55 0.059(4) 0.045(5) 0.067(5) -0.017(3) 0.017(4) -0.008(3)
O56 0.136(8) 0.060(6) 0.084(6) 0.003(5) -0.052(5) 0.004(5)
O57 0.046(5) 0.091(7) 0.115(7) -0.045(5) -0.016(4) 0.012(4)
O58 0.071(5) 0.055(5) 0.052(4) -0.001(3) 0.005(3) 0.027(4)
O59 0.064(4) 0.038(4) 0.062(4) -0.007(3) 0.000(3) -0.001(3)
O60 0.055(4) 0.085(6) 0.063(5) -0.016(4) -0.002(4) -0.010(4)
O61 0.055(4) 0.083(6) 0.060(4) 0.016(4) 0.014(4) -0.004(4)
O62 0.063(4) 0.083(6) 0.046(4) 0.002(4) 0.016(3) -0.015(4)
O63 0.079(5) 0.043(5) 0.092(6) 0.019(4) -0.016(4) -0.011(4)
O64 0.047(4) 0.083(6) 0.071(5) -0.004(4) 0.007(3) -0.007(4)
O65 0.067(5) 0.036(4) 0.068(4) -0.004(3) -0.006(4) 0.002(3)
O66 0.065(5) 0.052(5) 0.065(4) 0.013(4) 0.000(4) -0.004(4)
O67 0.054(4) 0.065(5) 0.077(5) -0.008(4) -0.010(4) 0.019(4)
O68 0.057(6) 0.038(6) 0.132(9) 0.039(6) -0.056(6) -0.010(5)
O69 0.075(5) 0.096(7) 0.104(6) -0.007(5) 0.046(5) 0.003(5)
O70 0.129(7) 0.051(5) 0.084(5) 0.038(4) 0.053(5) 0.019(5)
O71 0.070(5) 0.076(6) 0.059(4) 0.013(4) 0.002(4) -0.016(4)
O72 0.084(5) 0.082(6) 0.080(5) 0.051(4) 0.046(4) 0.026(4)
O78 0.084(5) 0.082(6) 0.080(5) 0.051(4) 0.046(4) 0.026(4)
O73 0.057(6) 0.033(6) 0.093(7) 0.006(5) -0.040(5) -0.015(4)
O74 0.085(6) 0.048(6) 0.043(5) 0.002(4) 0.007(4) -0.011(5)
O75 0.075(6) 0.081(7) 0.073(6) 0.051(5) 0.044(5) 0.050(5)
O76 0.065(6) 0.104(9) 0.046(5) -0.013(5) 0.016(5) -0.008(6)
O77 0.150(17) 0.146(19) 0.074(12) 0.017(12) -0.002(11) 0.001(14)

loop_
_atom_type_symbol
_atom_type_description
_atom_type_scat_dispersion_real
_atom_type_scat_dispersion_imag
_atom_type_scat_source
C C 0.0033 0.0016 'International Tables Vol C Tables 4.2.6.8 and 6.1.1.4'
H H 0.0000 0.0000 'International Tables Vol C Tables 4.2.6.8 and 6.1.1.4'
N N 0.0061 0.0033 'International Tables Vol C Tables 4.2.6.8 and 6.1.1.4'
O O 0.0106 0.0060 'International Tables Vol C Tables 4.2.6.8 and 6.1.1.4'
S S 0.1246 0.1234 'International Tables Vol C Tables 4.2.6.8 and 6.1.1.4'

loop_
_geom_angle_atom_site_label_1
_geom_angle_atom_site_label_2
_geom_angle_atom_site_label_3
_geom_angle
O2 S1 O1 110.7(4)
O2 S1 O3 115.9(4)
O1 S1 O3 111.8(4)
O2 S1 C1 108.4(4)
O1 S1 C1 103.8(4)
O3 S1 C1 105.3(4)
O6 S2 O5 114.7(5)
O6 S2 O4 112.2(5)
O5 S2 O4 111.1(5)
O6 S2 C10 106.1(4)
O5 S2 C10 107.3(4)
O4 S2 C10 104.7(5)
O9 S3 O7 113.5(4)
O9 S3 O8 111.9(4)
O7 S3 O8 111.4(4)
O9 S3 C25 106.0(4)
O7 S3 C25 110.4(4)
O8 S3 C25 102.9(4)
O10 S4 O11 114.2(4)
O10 S4 O12 113.0(4)
O11 S4 O12 110.7(4)
O10 S4 C22 107.8(4)
O11 S4 C22 106.2(4)
O12 S4 C22 104.2(4)
O24 S5 O23 116.0(4)
O24 S5 O25 112.0(4)
O23 S5 O25 110.0(4)
O24 S5 C37 109.9(4)
O23 S5 C37 106.5(4)
O25 S5 C37 101.5(5)
O28 S6 O27 112.9(4)
O28 S6 O26 109.3(4)
O27 S6 O26 114.8(4)
O28 S6 C46 104.8(4)
O27 S6 C46 105.5(4)
O26 S6 C46 109.0(4)
O31 S7 O30 115.2(4)
O31 S7 O29 110.2(4)
O30 S7 O29 110.7(4)
O31 S7 C61 105.5(4)
O30 S7 C61 108.8(4)
O29 S7 C61 106.0(4)
O32 S8 O33 115.1(4)
O32 S8 O34 110.8(4)
O33 S8 O34 110.8(4)
O32 S8 C58 108.2(4)
O33 S8 C58 108.7(4)
O34 S8 C58 102.4(5)
C84 N1 C73 124.4(11)
C84 N1 C87 116.3(10)
C73 N1 C87 119.2(10)
C79 N2 C78 124.8(10)
C79 N2 C88 117.2(10)
C78 N2 C88 117.9(10)
C93 N3 C89 119.9(10)
C93 N3 C94 117.9(9)
C89 N3 C94 122.2(9)
C95 N4 C99 120.7(9)
C95 N4 C100 120.9(8)
C99 N4 C100 118.4(8)
C112 N5 C101 121.6(8)
C112 N5 C115 124.2(8)
C101 N5 C115 114.2(8)
C107 N6 C106 118.6(9)
C107 N6 C116 121.4(10)
C106 N6 C116 120.0(9)
C117 N7 C121 121.8(9)
C117 N7 C122 118.2(8)
C121 N7 C122 120.0(8)
C123 N8 C127 117.4(10)
C123 N8 C128 123.0(9)
C127 N8 C128 119.5(9)
C4 O13 C11 113.4(9)
C13 O14 C12 119.8(14)
C14 O15 C15 108.0(8)
C16 O16 C17 108.3(8)
C19 O17 C18 116.3(8)
C28 O18 C29 116.7(6)
C30 O19 C31 112.0(7)
C32 O20 C33 108.3(7)
C34 O21 C35 113.0(8)
C7 O22 C36 115.8(7)
C40 O35 C47 113.0(7)
C49 O36 C48 111.1(7)
C51 O37 C50 114.9(7)
C53 O38 C52 107.1(8)
C55 O39 C54 112.0(7)
C64 O40 C65 116.8(7)
C67 O41 C66 107.6(6)
C68 O42 C69 106.7(9)
C70 O43 C71 108.1(8)
C43 O44 C72 118.7(8)
C6 C1 C2 120.6(8)
C6 C1 S1 125.0(7)
C2 C1 S1 113.0(7)
C3 C2 C1 120.2(10)
C3 C2 H2 119.9
C1 C2 H2 119.9
C4 C3 C2 121.8(10)
C4 C3 H3 119.1
C2 C3 H3 119.1
O13 C4 C3 122.2(10)
O13 C4 C5 117.7(10)
C3 C4 C5 120.1(9)
C4 C5 C10 121.8(9)
C4 C5 C6 118.4(9)
C10 C5 C6 119.8(8)
C1 C6 C7 126.6(8)
C1 C6 C5 118.4(8)
C7 C6 C5 114.9(8)
O22 C7 C8 123.1(8)
O22 C7 C6 113.4(7)
C8 C7 C6 123.4(8)
C7 C8 C9 118.3(9)
C7 C8 H8 120.8
C9 C8 H8 120.8
C8 C9 C10 125.1(9)
C8 C9 H9 117.5
C10 C9 H9 117.5
C9 C10 C5 117.0(8)
C9 C10 S2 114.8(8)
C5 C10 S2 128.1(8)
O13 C11 C12 106.3(12)
O13 C11 H11A 110.5
C12 C11 H11A 110.5
O13 C11 H11B 110.5
C12 C11 H11B 110.5
H11A C11 H11B 108.7
O14 C12 C11 113.2(11)
O14 C12 H12A 108.9
C11 C12 H12A 108.9
O14 C12 H12B 108.9
C11 C12 H12B 108.9
H12A C12 H12B 107.7
O14 C13 C14 120.3(16)
O14 C13 H13A 107.2
C14 C13 H13A 107.3
O14 C13 H13B 107.3
C14 C13 H13B 107.2
H13A C13 H13B 106.9
O15 C14 C13 103.4(10)
O15 C14 H14A 111.1
C13 C14 H14A 111.1
O15 C14 H14B 111.1
C13 C14 H14B 111.1
H14A C14 H14B 109.0
C16 C15 O15 105.5(8)
C16 C15 H15A 110.6
O15 C15 H15A 110.6
C16 C15 H15B 110.6
O15 C15 H15B 110.6
H15A C15 H15B 108.8
O16 C16 C15 111.2(8)
O16 C16 H16A 109.4
C15 C16 H16A 109.4
O16 C16 H16B 109.4
C15 C16 H16B 109.4
H16A C16 H16B 108.0
O16 C17 C18 109.3(10)
O16 C17 H17A 109.8
C18 C17 H17A 109.8
O16 C17 H17B 109.8
C18 C17 H17B 109.8
H17A C17 H17B 108.3
O17 C18 C17 104.6(10)
O17 C18 H18A 110.8
C17 C18 H18A 110.8
O17 C18 H18B 110.8
C17 C18 H18B 110.8
H18A C18 H18B 108.9
C20 C19 O17 123.1(10)
C20 C19 C24 121.5(8)
O17 C19 C24 115.4(8)
C19 C20 C21 121.4(10)
C19 C20 H20 119.3
C21 C20 H20 119.3
C22 C21 C20 119.7(9)
C22 C21 H21 120.1
C20 C21 H21 120.1
C21 C22 C23 119.6(8)
C21 C22 S4 113.7(6)
C23 C22 S4 126.5(7)
C28 C23 C24 117.0(7)
C28 C23 C22 124.5(7)
C24 C23 C22 118.5(8)
C25 C24 C23 118.7(8)
C25 C24 C19 123.6(7)
C23 C24 C19 117.7(8)
C26 C25 C24 119.5(8)
C26 C25 S3 114.5(7)
C24 C25 S3 125.1(8)
C25 C26 C27 123.5(9)
C25 C26 H26 118.3
C27 C26 H26 118.3
C28 C27 C26 115.6(8)
C28 C27 H27 122.2
C26 C27 H27 122.2
C27 C28 O18 118.4(8)
C27 C28 C23 124.6(8)
O18 C28 C23 116.9(7)
O18 C29 C30 110.9(8)
O18 C29 H29A 109.5
C30 C29 H29A 109.5
O18 C29 H29B 109.5
C30 C29 H29B 109.5
H29A C29 H29B 108.1
O19 C30 C29 114.7(8)
O19 C30 H30A 108.6
C29 C30 H30A 108.6
O19 C30 H30B 108.6
C29 C30 H30B 108.6
H30A C30 H30B 107.6
C32 C31 O19 106.6(7)
C32 C31 H31A 110.4
O19 C31 H31A 110.4
C32 C31 H31B 110.4
O19 C31 H31B 110.4
H31A C31 H31B 108.6
O20 C32 C31 109.1(8)
O20 C32 H32A 109.9
C31 C32 H32A 109.9
O20 C32 H32B 109.9
C31 C32 H32B 109.9
H32A C32 H32B 108.3
O20 C33 C34 107.1(8)
O20 C33 H33A 110.3
C34 C33 H33A 110.3
O20 C33 H33B 110.3
C34 C33 H33B 110.3
H33A C33 H33B 108.5
O21 C34 C33 108.4(9)
O21 C34 H34A 110.0
C33 C34 H34A 110.0
O21 C34 H34B 110.0
C33 C34 H34B 110.0
H34A C34 H34B 108.4
O21 C35 C36 109.4(8)
O21 C35 H35A 109.8
C36 C35 H35A 109.8
O21 C35 H35B 109.8
C36 C35 H35B 109.8
H35A C35 H35B 108.2
O22 C36 C35 108.4(8)
O22 C36 H36A 110.0
C35 C36 H36A 110.0
O22 C36 H36B 110.0
C35 C36 H36B 110.0
H36A C36 H36B 108.4
C38 C37 C42 119.7(8)
C38 C37 S5 115.6(8)
C42 C37 S5 124.0(8)
C37 C38 C39 120.5(9)
C37 C38 H38 119.8
C39 C38 H38 119.8
C40 C39 C38 122.1(9)
C40 C39 H39 118.9
C38 C39 H39 118.9
C39 C40 O35 126.1(9)
C39 C40 C41 119.8(9)
O35 C40 C41 114.0(8)
C46 C41 C42 120.2(9)
C46 C41 C40 123.3(8)
C42 C41 C40 116.5(9)
C37 C42 C43 123.7(9)
C37 C42 C41 120.2(9)
C43 C42 C41 116.1(9)
O44 C43 C42 117.6(9)
O44 C43 C44 119.7(9)
C42 C43 C44 122.6(8)
C45 C44 C43 120.2(9)
C45 C44 H44 119.9
C43 C44 H44 119.9
C44 C45 C46 119.7(10)
C44 C45 H45 120.2
C46 C45 H45 120.2
C45 C46 C41 120.0(9)
C45 C46 S6 111.8(8)
C41 C46 S6 127.9(8)
O35 C47 C48 108.3(8)
O35 C47 H47A 110.0
C48 C47 H47A 110.0
O35 C47 H47B 110.0
C48 C47 H47B 110.0
H47A C47 H47B 108.4
O36 C48 C47 107.5(8)
O36 C48 H48A 110.2
C47 C48 H48A 110.2
O36 C48 H48B 110.2
C47 C48 H48B 110.2
H48A C48 H48B 108.5
O36 C49 C50 112.0(9)
O36 C49 H49A 109.2
C50 C49 H49A 109.2
O36 C49 H49B 109.2
C50 C49 H49B 109.2
H49A C49 H49B 107.9
O37 C50 C49 108.3(8)
O37 C50 H50A 110.0
C49 C50 H50A 110.0
O37 C50 H50B 110.0
C49 C50 H50B 110.0
H50A C50 H50B 108.4
O37 C51 C52 110.1(7)
O37 C51 H51A 109.6
C52 C51 H51A 109.6
O37 C51 H51B 109.6
C52 C51 H51B 109.6
H51A C51 H51B 108.1
O38 C52 C51 107.4(7)
O38 C52 H52A 110.2
C51 C52 H52A 110.2
O38 C52 H52B 110.2
C51 C52 H52B 110.2
H52A C52 H52B 108.5
O38 C53 C54 108.5(9)
O38 C53 H53A 110.0
C54 C53 H53A 110.0
O38 C53 H53B 110.0
C54 C53 H53B 110.0
H53A C53 H53B 108.4
O39 C54 C53 104.5(8)
O39 C54 H54A 110.8
C53 C54 H54A 110.8
O39 C54 H54B 110.8
C53 C54 H54B 110.8
H54A C54 H54B 108.9
C56 C55 O39 128.9(9)
C56 C55 C60 118.9(8)
O39 C55 C60 112.1(9)
C55 C56 C57 124.5(9)
C55 C56 H56 117.7
C57 C56 H56 117.7
C58 C57 C56 119.0(10)
C58 C57 H57 120.5
C56 C57 H57 120.5
C57 C58 C59 121.2(9)
C57 C58 S8 115.6(8)
C59 C58 S8 122.7(8)
C64 C59 C58 128.5(8)
C64 C59 C60 113.7(9)
C58 C59 C60 117.8(8)
C55 C60 C61 123.2(8)
C55 C60 C59 117.8(9)
C61 C60 C59 119.0(8)
C62 C61 C60 119.7(7)
C62 C61 S7 111.3(7)
C60 C61 S7 127.7(6)
C61 C62 C63 120.9(9)
C61 C62 H62 119.6
C63 C62 H62 119.6
C64 C63 C62 117.6(9)
C64 C63 H63 121.2
C62 C63 H63 121.2
C63 C64 C59 127.7(8)
C63 C64 O40 117.8(8)
C59 C64 O40 114.5(8)
O40 C65 C66 106.8(8)
O40 C65 H65A 110.4
C66 C65 H65A 110.4
O40 C65 H65B 110.4
C66 C65 H65B 110.4
H65A C65 H65B 108.6
O41 C66 C65 107.9(7)
O41 C66 H66A 110.1
C65 C66 H66A 110.1
O41 C66 H66B 110.1
C65 C66 H66B 110.1
H66A C66 H66B 108.4
O41 C67 C68 105.1(7)
O41 C67 H67A 110.7
C68 C67 H67A 110.7
O41 C67 H67B 110.7
C68 C67 H67B 110.7
H67A C67 H67B 108.8
O42 C68 C67 109.4(9)
O42 C68 H68A 109.8
C67 C68 H68A 109.8
O42 C68 H68B 109.8
C67 C68 H68B 109.8
H68A C68 H68B 108.2
O42 C69 C70 107.9(11)
O42 C69 H69A 110.1
C70 C69 H69A 110.1
O42 C69 H69B 110.1
C70 C69 H69B 110.1
H69A C69 H69B 108.4
O43 C70 C69 105.1(9)
O43 C70 H70A 110.7
C69 C70 H70A 110.7
O43 C70 H70B 110.7
C69 C70 H70B 110.7
H70A C70 H70B 108.8
O43 C71 C72 106.5(7)
O43 C71 H71A 110.4
C72 C71 H71A 110.4
O43 C71 H71B 110.4
C72 C71 H71B 110.4
H71A C71 H71B 108.6
C71 C72 O44 105.6(9)
C71 C72 H72A 110.6
O44 C72 H72A 110.6
C71 C72 H72B 110.6
O44 C72 H72B 110.6
H72A C72 H72B 108.7
N1 C73 C74 119.5(11)
N1 C73 H73 120.3
C74 C73 H73 120.3
C73 C74 C85 117.1(11)
C73 C74 C75 120.3(10)
C85 C74 C75 122.5(10)
C76 C75 C74 119.4(10)
C76 C75 H75 120.3
C74 C75 H75 120.3
C75 C76 C77 120.0(9)
C75 C76 H76 120.0
C77 C76 H76 120.0
C78 C77 C86 117.9(11)
C78 C77 C76 121.3(10)
C86 C77 C76 120.8(10)
N2 C78 C77 118.1(10)
N2 C78 H78 121.0
C77 C78 H78 121.0
N2 C79 C80 122.0(11)
N2 C79 H79 119.0
C80 C79 H79 119.0
C86 C80 C79 115.6(10)
C86 C80 C81 120.0(11)
C79 C80 C81 124.4(11)
C82 C81 C80 122.6(12)
C82 C81 H81 118.7
C80 C81 H81 118.7
C81 C82 C83 117.4(12)
C81 C82 H82 121.3
C83 C82 H82 121.3
C84 C83 C85 119.6(12)
C84 C83 C82 120.1(11)
C85 C83 C82 120.3(12)
N1 C84 C83 117.8(11)
N1 C84 H84 121.1
C83 C84 H84 121.1
C74 C85 C83 121.6(12)
C74 C85 C86 118.1(9)
C83 C85 C86 120.3(11)
C80 C86 C77 121.6(11)
C80 C86 C85 119.3(9)
C77 C86 C85 119.1(9)
N1 C87 H87A 109.5
N1 C87 H87B 109.5
H87A C87 H87B 109.5
N1 C87 H87C 109.5
H87A C87 H87C 109.5
H87B C87 H87C 109.5
N2 C88 H88A 109.5
N2 C88 H88B 109.5
H88A C88 H88B 109.5
N2 C88 H88C 109.5
H88A C88 H88C 109.5
H88B C88 H88C 109.5
N3 C89 C90 121.1(10)
N3 C89 H89 119.4
C90 C89 H89 119.4
C89 C90 C91 121.0(10)
C89 C90 H90 119.5
C91 C90 H90 119.5
C90 C91 C92 115.8(10)
C90 C91 C97 121.7(9)
C92 C91 C97 122.4(8)
C93 C92 C91 122.7(9)
C93 C92 H92 118.6
C91 C92 H92 118.6
N3 C93 C92 119.4(10)
N3 C93 H93 120.3
C92 C93 H93 120.3
N3 C94 H94A 109.5
N3 C94 H94B 109.5
H94A C94 H94B 109.5
N3 C94 H94C 109.5
H94A C94 H94C 109.5
H94B C94 H94C 109.5
N4 C95 C96 119.2(9)
N4 C95 H95 120.4
C96 C95 H95 120.4
C97 C96 C95 123.0(10)
C97 C96 H96 118.5
C95 C96 H96 118.5
C96 C97 C98 116.5(10)
C96 C97 C91 123.5(8)
C98 C97 C91 120.0(8)
C99 C98 C97 119.1(9)
C99 C98 H98 120.5
C97 C98 H98 120.5
N4 C99 C98 121.5(9)
N4 C99 H99 119.2
C98 C99 H99 119.3
N4 C100 H10A 109.5
N4 C100 H10B 109.5
H10A C100 H10B 109.5
N4 C100 H10C 109.5
H10A C100 H10C 109.5
H10B C100 H10C 109.5
N5 C101 C102 118.8(9)
N5 C101 H101 120.6
C102 C101 H101 120.6
C101 C102 C103 123.1(9)
C101 C102 C113 118.6(9)
C103 C102 C113 118.3(9)
C104 C103 C102 119.1(10)
C104 C103 H103 120.5
C102 C103 H103 120.5
C103 C104 C105 124.8(10)
C103 C104 H104 117.6
C105 C104 H104 117.6
C106 C105 C104 125.8(10)
C106 C105 C114 114.9(10)
C104 C105 C114 119.3(9)
N6 C106 C105 123.5(10)
N6 C106 H106 118.3
C105 C106 H106 118.3
N6 C107 C108 124.9(10)
N6 C107 H107 117.5
C108 C107 H107 117.5
C107 C108 C114 115.9(10)
C107 C108 C109 125.1(10)
C114 C108 C109 118.9(9)
C110 C109 C108 121.3(9)
C110 C109 H109 119.3
C108 C109 H109 119.3
C109 C110 C111 121.9(10)
C109 C110 H110 119.0
C111 C110 H110 119.0
C112 C111 C110 124.3(9)
C112 C111 C113 118.0(9)
C110 C111 C113 117.5(9)
C111 C112 N5 123.6(9)
C111 C112 H112 118.2
N5 C112 H112 118.2
C114 C113 C111 120.3(9)
C114 C113 C102 120.5(10)
C111 C113 C102 119.2(9)
C113 C114 C108 120.0(10)
C113 C114 C105 118.0(9)
C108 C114 C105 122.0(9)
N5 C115 H11C 109.5
N5 C115 H11D 109.5
H11C C115 H11D 109.5
N5 C115 H11E 109.5
H11C C115 H11E 109.5
H11D C115 H11E 109.5
N6 C116 H11F 109.5
N6 C116 H11G 109.5
H11F C116 H11G 109.5
N6 C116 H11H 109.5
H11F C116 H11H 109.5
H11G C116 H11H 109.5
C118 C117 N7 119.6(9)
C118 C117 H117 120.2
N7 C117 H117 120.2
C117 C118 C119 123.9(10)
C117 C118 H118 118.0
C119 C118 H118 118.0
C118 C119 C120 114.1(10)
C118 C119 C125 123.4(9)
C120 C119 C125 122.5(7)
C121 C120 C119 122.3(9)
C121 C120 H120 118.8
C119 C120 H120 118.8
C120 C121 N7 118.1(10)
C120 C121 H121 121.0
N7 C121 H121 121.0
N7 C122 H12C 109.5
N7 C122 H12D 109.5
H12C C122 H12D 109.5
N7 C122 H12E 109.5
H12C C122 H12E 109.5
H12D C122 H12E 109.5
N8 C123 C124 120.8(10)
N8 C123 H123 119.6
C124 C123 H123 119.6
C125 C124 C123 122.2(9)
C125 C124 H124 118.9
C123 C124 H124 118.9
C124 C125 C126 117.7(10)
C124 C125 C119 121.5(8)
C126 C125 C119 120.9(8)
C127 C126 C125 119.0(10)
C127 C126 H126 120.5
C125 C126 H126 120.5
C126 C127 N8 123.0(10)
C126 C127 H127 118.5
N8 C127 H127 118.5
N8 C128 H12F 109.5
N8 C128 H12G 109.5
H12F C128 H12G 109.5
N8 C128 H12H 109.5
H12F C128 H12H 109.5
H12G C128 H12H 109.5

loop_
_geom_bond_atom_site_label_1
_geom_bond_atom_site_label_2
_geom_bond_distance
S1 O2 1.428(6)
S1 O1 1.456(6)
S1 O3 1.461(6)
S1 C1 1.768(8)
S2 O6 1.431(8)
S2 O5 1.441(7)
S2 O4 1.458(9)
S2 C10 1.795(10)
S3 O9 1.441(7)
S3 O7 1.441(6)
S3 O8 1.469(7)
S3 C25 1.837(9)
S4 O10 1.446(6)
S4 O11 1.472(6)
S4 O12 1.481(6)
S4 C22 1.770(8)
S5 O24 1.435(6)
S5 O23 1.459(7)
S5 O25 1.474(7)
S5 C37 1.802(9)
S6 O28 1.415(7)
S6 O27 1.438(7)
S6 O26 1.440(6)
S6 C46 1.820(10)
S7 O31 1.421(6)
S7 O30 1.465(6)
S7 O29 1.479(7)
S7 C61 1.794(8)
S8 O32 1.448(6)
S8 O33 1.470(6)
S8 O34 1.483(7)
S8 C58 1.777(9)
N1 C84 1.337(14)
N1 C73 1.355(12)
N1 C87 1.464(12)
N2 C79 1.262(12)
N2 C78 1.343(12)
N2 C88 1.461(12)
N3 C93 1.352(11)
N3 C89 1.362(12)
N3 C94 1.448(12)
N4 C95 1.309(10)
N4 C99 1.336(11)
N4 C100 1.500(12)
N5 C112 1.365(11)
N5 C101 1.374(11)
N5 C115 1.494(10)
N6 C107 1.308(12)
N6 C106 1.343(13)
N6 C116 1.417(11)
N7 C117 1.337(11)
N7 C121 1.401(12)
N7 C122 1.433(12)
N8 C123 1.312(11)
N8 C127 1.361(12)
N8 C128 1.499(13)
O13 C4 1.353(11)
O13 C11 1.464(13)
O14 C13 1.107(16)
O14 C12 1.414(12)
O15 C14 1.452(13)
O15 C15 1.479(11)
O16 C16 1.393(11)
O16 C17 1.435(13)
O17 C19 1.367(10)
O17 C18 1.453(12)
O18 C28 1.380(9)
O18 C29 1.422(10)
O19 C30 1.411(10)
O19 C31 1.470(10)
O20 C32 1.372(10)
O20 C33 1.391(12)
O21 C34 1.408(11)
O21 C35 1.429(11)
O22 C7 1.307(9)
O22 C36 1.439(11)
O35 C40 1.368(10)
O35 C47 1.435(11)
O36 C49 1.298(11)
O36 C48 1.399(10)
O37 C51 1.419(7)
O37 C50 1.438(10)
O38 C53 1.415(11)
O38 C52 1.417(8)
O39 C55 1.388(9)
O39 C54 1.420(10)
O40 C64 1.414(9)
O40 C65 1.449(11)
O41 C67 1.470(8)
O41 C66 1.481(10)
O42 C68 1.338(11)
O42 C69 1.488(14)
O43 C70 1.393(12)
O43 C71 1.447(11)
O44 C43 1.325(10)
O44 C72 1.506(12)
C1 C6 1.394(11)
C1 C2 1.400(13)
C2 C3 1.370(13)
C2 H2 0.9500
C3 C4 1.366(15)
C3 H3 0.9500
C4 C5 1.421(14)
C5 C10 1.429(13)
C5 C6 1.451(12)
C6 C7 1.426(11)
C7 C8 1.347(11)
C8 C9 1.356(12)
C8 H8 0.9500
C9 C10 1.359(13)
C9 H9 0.9500
C11 C12 1.476(16)
C11 H11A 0.9900
C11 H11B 0.9900
C12 H12A 0.9900
C12 H12B 0.9900
C13 C14 1.528(18)
C13 H13A 0.9900
C13 H13B 0.9900
C14 H14A 0.9900
C14 H14B 0.9900
C15 C16 1.466(13)
C15 H15A 0.9900
C15 H15B 0.9900
C16 H16A 0.9900
C16 H16B 0.9900
C17 C18 1.493(14)
C17 H17A 0.9900
C17 H17B 0.9900
C18 H18A 0.9900
C18 H18B 0.9900
C19 C20 1.315(14)
C19 C24 1.428(13)
C20 C21 1.418(12)
C20 H20 0.9500
C21 C22 1.378(12)
C21 H21 0.9500
C22 C23 1.439(11)
C23 C28 1.400(12)
C23 C24 1.420(10)
C24 C25 1.418(12)
C25 C26 1.342(13)
C26 C27 1.415(10)
C26 H26 0.9500
C27 C28 1.355(11)
C27 H27 0.9500
C29 C30 1.488(11)
C29 H29A 0.9900
C29 H29B 0.9900
C30 H30A 0.9900
C30 H30B 0.9900
C31 C32 1.454(13)
C31 H31A 0.9900
C31 H31B 0.9900
C32 H32A 0.9900
C32 H32B 0.9900
C33 C34 1.546(14)
C33 H33A 0.9900
C33 H33B 0.9900
C34 H34A 0.9900
C34 H34B 0.9900
C35 C36 1.464(12)
C35 H35A 0.9900
C35 H35B 0.9900
C36 H36A 0.9900
C36 H36B 0.9900
C37 C38 1.345(13)
C37 C42 1.399(14)
C38 C39 1.414(12)
C38 H38 0.9500
C39 C40 1.324(12)
C39 H39 0.9500
C40 C41 1.449(13)
C41 C46 1.418(13)
C41 C42 1.435(12)
C42 C43 1.406(14)
C43 C44 1.408(13)
C44 C45 1.368(12)
C44 H44 0.9500
C45 C46 1.416(13)
C45 H45 0.9500
C47 C48 1.533(13)
C47 H47A 0.9900
C47 H47B 0.9900
C48 H48A 0.9900
C48 H48B 0.9900
C49 C50 1.522(14)
C49 H49A 0.9900
C49 H49B 0.9900
C50 H50A 0.9900
C50 H50B 0.9900
C51 C52 1.485(8)
C51 H51A 0.9900
C51 H51B 0.9900
C52 H52A 0.9900
C52 H52B 0.9900
C53 C54 1.529(13)
C53 H53A 0.9900
C53 H53B 0.9900
C54 H54A 0.9900
C54 H54B 0.9900
C55 C56 1.322(13)
C55 C60 1.420(13)
C56 C57 1.415(12)
C56 H56 0.9500
C57 C58 1.329(13)
C57 H57 0.9500
C58 C59 1.433(14)
C59 C64 1.401(13)
C59 C60 1.472(11)
C60 C61 1.455(13)
C61 C62 1.403(13)
C62 C63 1.404(11)
C62 H62 0.9500
C63 C64 1.357(12)
C63 H63 0.9500
C65 C66 1.500(11)
C65 H65A 0.9900
C65 H65B 0.9900
C66 H66A 0.9900
C66 H66B 0.9900
C67 C68 1.536(13)
C67 H67A 0.9900
C67 H67B 0.9900
C68 H68A 0.9900
C68 H68B 0.9900
C69 C70 1.576(15)
C69 H69A 0.9900
C69 H69B 0.9900
C70 H70A 0.9900
C70 H70B 0.9900
C71 C72 1.486(12)
C71 H71A 0.9900
C71 H71B 0.9900
C72 H72A 0.9900
C72 H72B 0.9900
C73 C74 1.368(13)
C73 H73 0.9500
C74 C85 1.383(15)
C74 C75 1.394(13)
C75 C76 1.359(13)
C75 H75 0.9500
C76 C77 1.400(13)
C76 H76 0.9500
C77 C78 1.380(14)
C77 C86 1.404(13)
C78 H78 0.9500
C79 C80 1.400(15)
C79 H79 0.9500
C80 C86 1.378(13)
C80 C81 1.440(14)
C81 C82 1.329(15)
C81 H81 0.9500
C82 C83 1.470(16)
C82 H82 0.9500
C83 C84 1.352(15)
C83 C85 1.393(14)
C84 H84 0.9500
C85 C86 1.408(12)
C87 H87A 0.9800
C87 H87B 0.9800
C87 H87C 0.9800
C88 H88A 0.9800
C88 H88B 0.9800
C88 H88C 0.9800
C89 C90 1.370(14)
C89 H89 0.9500
C90 C91 1.372(12)
C90 H90 0.9500
C91 C92 1.412(12)
C91 C97 1.475(12)
C92 C93 1.355(14)
C92 H92 0.9500
C93 H93 0.9500
C94 H94A 0.9800
C94 H94B 0.9800
C94 H94C 0.9800
C95 C96 1.354(14)
C95 H95 0.9500
C96 C97 1.337(12)
C96 H96 0.9500
C97 C98 1.406(12)
C98 C99 1.340(13)
C98 H98 0.9500
C99 H99 0.9500
C100 H10A 0.9800
C100 H10B 0.9800
C100 H10C 0.9800
C101 C102 1.395(12)
C101 H101 0.9500
C102 C103 1.434(13)
C102 C113 1.459(13)
C103 C104 1.286(12)
C103 H103 0.9500
C104 C105 1.400(13)
C104 H104 0.9500
C105 C106 1.364(12)
C105 C114 1.423(14)
C106 H106 0.9500
C107 C108 1.355(13)
C107 H107 0.9500
C108 C114 1.376(13)
C108 C109 1.427(13)
C109 C110 1.293(12)
C109 H109 0.9500
C110 C111 1.409(13)
C110 H110 0.9500
C111 C112 1.331(12)
C111 C113 1.422(13)
C112 H112 0.9500
C113 C114 1.376(13)
C115 H11C 0.9800
C115 H11D 0.9800
C115 H11E 0.9800
C116 H11F 0.9800
C116 H11G 0.9800
C116 H11H 0.9800
C117 C118 1.322(14)
C117 H117 0.9500
C118 C119 1.401(12)
C118 H118 0.9500
C119 C120 1.436(13)
C119 C125 1.451(10)
C120 C121 1.337(14)
C120 H120 0.9500
C121 H121 0.9500
C122 H12C 0.9800
C122 H12D 0.9800
C122 H12E 0.9800
C123 C124 1.386(14)
C123 H123 0.9500
C124 C125 1.321(12)
C124 H124 0.9500
C125 C126 1.381(12)
C126 C127 1.352(14)
C126 H126 0.9500
C127 H127 0.9500
C128 H12F 0.9800
C128 H12G 0.9800
C128 H12H 0.9800
O72 O78 1.78(3)

loop_
_geom_hbond_atom_site_label_D
_geom_hbond_atom_site_label_H
_geom_hbond_atom_site_label_A
_geom_hbond_distance_DH
_geom_hbond_distance_HA
_geom_hbond_distance_DA
_geom_hbond_angle_DHA
_geom_hbond_site_symmetry_A
C2 H2 O73 0.95 2.65 3.312(14) 126.8 1_545
C9 H9 O4 0.95 2.26 2.754(11) 111.6 .
C11 H11B O68 0.99 2.59 3.532(18) 159.0 1_545
C12 H12B S2 0.99 3.01 3.805(15) 138.2 .
C12 H12B O5 0.99 2.63 3.471(19) 142.5 .
C12 H12B O6 0.99 2.46 3.113(14) 123.3 .
C16 H16A O50 0.99 2.59 3.395(12) 137.9 1_545
C17 H17A S3 0.99 2.99 3.798(16) 140.0 .
C17 H17A O7 0.99 2.52 3.300(16) 135.6 .
C17 H17A O9 0.99 2.51 3.260(18) 132.7 .
C18 H18A O28 0.99 2.46 3.360(15) 150.3 2_646
C20 H20 O57 0.95 2.64 3.522(13) 154.6 2_646
C26 H26 O8 0.95 2.27 2.742(10) 110.1 .
C26 H26 O66 0.95 2.61 3.531(12) 162.6 2_646
C30 H30A O11 0.99 2.56 3.181(11) 120.8 .
C31 H31A O73 0.99 2.51 3.498(12) 177.0 2_646
C32 H32B O78 0.99 2.47 3.10(3) 121.0 2_646
C35 H35B O3 0.99 2.55 3.297(12) 132.0 .
C36 H36B O12 0.99 2.42 3.363(12) 159.7 2_656
C39 H39 O69 0.95 2.52 3.374(13) 150.2 2_646
C47 H47B O64 0.99 2.65 3.567(13) 154.2 2_646
C48 H48B O26 0.99 2.58 3.431(14) 144.4 .
C48 H48B O27 0.99 2.61 3.181(12) 117.1 .
C50 H50B O10 0.99 2.46 3.415(11) 161.0 .
C51 H51A S4 0.99 2.95 3.902(10) 162.4 .
C53 H53A O31 0.99 2.63 3.377(14) 132.6 .
C54 H54A O4 0.99 2.42 3.246(14) 140.8 2_646
C54 H54B O61 0.99 2.65 3.437(12) 136.0 1_445
C63 H63 O67 0.95 2.64 3.554(12) 160.8 2_546
C66 H66A S8 0.99 2.95 3.747(11) 138.1 .
C66 H66A O32 0.99 2.49 3.103(11) 119.6 .
C66 H66A O33 0.99 2.50 3.374(13) 147.0 .
C68 H68A O5 0.99 2.46 3.412(12) 161.9 1_454
C70 H70B O52 0.99 2.66 3.482(15) 140.3 1_554
C71 H71B O23 0.99 2.57 3.378(13) 138.3 .
C72 H72A O34 0.99 2.39 3.147(14) 133.1 2
C73 H73 O64 0.95 2.36 3.216(14) 149.0 .
C79 H79 O65 0.95 2.52 3.414(13) 157.0 2_646
C87 H87A O15 0.98 2.54 3.352(14) 139.7 .
C87 H87C O14 0.98 2.53 3.199(14) 125.3 .
C88 H88A O48 0.98 2.53 3.310(13) 136.4 .
C88 H88B O20 0.98 2.64 3.604(13) 167.4 .
C88 H88C O10 0.98 2.57 3.350(13) 136.2 .
C89 H89 O76 0.95 2.31 3.232(13) 162.8 2_646
C90 H90 O9 0.95 2.43 3.294(13) 151.2 .
C92 H92 O3 0.95 2.35 3.216(10) 151.8 1_455
C94 H94A O53 0.98 2.57 3.082(13) 112.4 2_546
C94 H94B O60 0.98 2.49 3.424(13) 158.8 2_646
C94 H94C O57 0.98 2.47 3.256(12) 137.3 2_646
C96 H96 O6 0.95 2.65 3.250(11) 121.3 1_455
C96 H96 O9 0.95 2.53 3.346(12) 143.6 .
C100 H10B O48 0.98 2.50 3.037(12) 114.2 2_656
C100 H10C O55 0.98 2.47 3.344(12) 148.7 2_546
C101 H101 O68 0.95 2.41 3.299(13) 155.2 2_646
C101 H101 O78 0.95 2.63 3.50(2) 151.8 2_646
C106 H106 O70 0.95 2.35 3.256(13) 159.6 2_645
C115 H11D O37 0.98 2.43 3.304(12) 148.5 .
C116 H11G O42 0.98 2.65 3.547(13) 152.9 .
C116 H11H O33 0.98 2.39 3.231(11) 143.6 .
C117 H117 O61 0.95 2.31 3.230(11) 164.1 1_545
C118 H118 O31 0.95 2.57 3.427(13) 150.2 1_655
C120 H120 O23 0.95 2.59 3.396(12) 143.5 .
C122 H12C O52 0.98 2.36 3.304(11) 162.1 2_646
C122 H12D O54 0.98 2.53 3.469(11) 160.5 2_646
C124 H124 O31 0.95 2.48 3.348(11) 152.4 1_655
C126 H126 O23 0.95 2.33 3.189(12) 150.7 .
C127 H127 O54 0.95 2.47 3.383(11) 162.2 1_554
C128 H12F O76 0.98 2.49 3.455(14) 168.2 .
C128 H12F O77 0.98 2.37 3.08(2) 129.0 .
C128 H12G O50 0.98 2.45 3.208(13) 134.1 2_646
C128 H12H O71 0.98 2.50 3.466(12) 169.1 .
C2 H2 O73 0.95 2.65 3.312(14) 126.8 1_545
C9 H9 O4 0.95 2.26 2.754(11) 111.6 .
C11 H11B O68 0.99 2.59 3.532(18) 159.0 1_545
C12 H12B S2 0.99 3.01 3.805(15) 138.2 .
C12 H12B O5 0.99 2.63 3.471(19) 142.5 .
C12 H12B O6 0.99 2.46 3.113(14) 123.3 .
C16 H16A O50 0.99 2.59 3.395(12) 137.9 1_545
C17 H17A S3 0.99 2.99 3.798(16) 140.0 .
C17 H17A O7 0.99 2.52 3.300(16) 135.6 .
C17 H17A O9 0.99 2.51 3.260(18) 132.7 .
C18 H18A O28 0.99 2.46 3.360(15) 150.3 2_646
C20 H20 O57 0.95 2.64 3.522(13) 154.6 2_646
C26 H26 O8 0.95 2.27 2.742(10) 110.1 .
C26 H26 O66 0.95 2.61 3.531(12) 162.6 2_646
C30 H30A O11 0.99 2.56 3.181(11) 120.8 .
C31 H31A O73 0.99 2.51 3.498(12) 177.0 2_646
C32 H32B O78 0.99 2.47 3.10(3) 121.0 2_646
C35 H35B O3 0.99 2.55 3.297(12) 132.0 .
C36 H36B O12 0.99 2.42 3.363(12) 159.7 2_656
C39 H39 O69 0.95 2.52 3.374(13) 150.2 2_646
C47 H47B O64 0.99 2.65 3.567(13) 154.2 2_646
C48 H48B O26 0.99 2.58 3.431(14) 144.4 .
C48 H48B O27 0.99 2.61 3.181(12) 117.1 .
C50 H50B O10 0.99 2.46 3.415(11) 161.0 .
C51 H51A S4 0.99 2.95 3.902(10) 162.4 .
C53 H53A O31 0.99 2.63 3.377(14) 132.6 .
C54 H54A O4 0.99 2.42 3.246(14) 140.8 2_646
C54 H54B O61 0.99 2.65 3.437(12) 136.0 1_445
C63 H63 O67 0.95 2.64 3.554(12) 160.8 2_546
C66 H66A S8 0.99 2.95 3.747(11) 138.1 .
C66 H66A O32 0.99 2.49 3.103(11) 119.6 .
C66 H66A O33 0.99 2.50 3.374(13) 147.0 .
C68 H68A O5 0.99 2.46 3.412(12) 161.9 1_454
C70 H70B O52 0.99 2.66 3.482(15) 140.3 1_554
C71 H71B O23 0.99 2.57 3.378(13) 138.3 .
C72 H72A O34 0.99 2.39 3.147(14) 133.1 2
C73 H73 O64 0.95 2.36 3.216(14) 149.0 .
C79 H79 O65 0.95 2.52 3.414(13) 157.0 2_646
C87 H87A O15 0.98 2.54 3.352(14) 139.7 .
C87 H87C O14 0.98 2.53 3.199(14) 125.3 .
C88 H88A O48 0.98 2.53 3.310(13) 136.4 .
C88 H88B O20 0.98 2.64 3.604(13) 167.4 .
C88 H88C O10 0.98 2.57 3.350(13) 136.2 .
C89 H89 O76 0.95 2.31 3.232(13) 162.8 2_646
C90 H90 O9 0.95 2.43 3.294(13) 151.2 .
C92 H92 O3 0.95 2.35 3.216(10) 151.8 1_455
C94 H94A O53 0.98 2.57 3.082(13) 112.4 2_546
C94 H94B O60 0.98 2.49 3.424(13) 158.8 2_646
C94 H94C O57 0.98 2.47 3.256(12) 137.3 2_646
C96 H96 O6 0.95 2.65 3.250(11) 121.3 1_455
C96 H96 O9 0.95 2.53 3.346(12) 143.6 .
C100 H10B O48 0.98 2.50 3.037(12) 114.2 2_656
C100 H10C O55 0.98 2.47 3.344(12) 148.7 2_546
C101 H101 O68 0.95 2.41 3.299(13) 155.2 2_646
C101 H101 O78 0.95 2.63 3.50(2) 151.8 2_646
C106 H106 O70 0.95 2.35 3.256(13) 159.6 2_645
C115 H11D O37 0.98 2.43 3.304(12) 148.5 .
C116 H11G O42 0.98 2.65 3.547(13) 152.9 .
C116 H11H O33 0.98 2.39 3.231(11) 143.6 .
C117 H117 O61 0.95 2.31 3.230(11) 164.1 1_545
C118 H118 O31 0.95 2.57 3.427(13) 150.2 1_655
C120 H120 O23 0.95 2.59 3.396(12) 143.5 .
C122 H12C O52 0.98 2.36 3.304(11) 162.1 2_646
C122 H12D O54 0.98 2.53 3.469(11) 160.5 2_646
C124 H124 O31 0.95 2.48 3.348(11) 152.4 1_655
C126 H126 O23 0.95 2.33 3.189(12) 150.7 .
C127 H127 O54 0.95 2.47 3.383(11) 162.2 1_554
C128 H12F O76 0.98 2.49 3.455(14) 168.2 .
C128 H12F O77 0.98 2.37 3.08(2) 129.0 .
C128 H12G O50 0.98 2.45 3.208(13) 134.1 2_646
C128 H12H O71 0.98 2.50 3.466(12) 169.1 .

loop_
_geom_torsion_atom_site_label_1
_geom_torsion_atom_site_label_2
_geom_torsion_atom_site_label_3
_geom_torsion_atom_site_label_4
_geom_torsion
O2 S1 C1 C6 -85.8(8)
O1 S1 C1 C6 156.4(7)
O3 S1 C1 C6 38.8(8)
O2 S1 C1 C2 107.7(7)
O1 S1 C1 C2 -10.1(8)
O3 S1 C1 C2 -127.7(7)
C6 C1 C2 C3 1.8(13)
S1 C1 C2 C3 169.0(7)
C1 C2 C3 C4 -3.6(14)
C11 O13 C4 C3 39.1(13)
C11 O13 C4 C5 -143.3(9)
C2 C3 C4 O13 176.7(8)
C2 C3 C4 C5 -0.9(15)
O13 C4 C5 C10 12.3(13)
C3 C4 C5 C10 -170.0(9)
O13 C4 C5 C6 -170.7(7)
C3 C4 C5 C6 7.0(13)
C2 C1 C6 C7 -172.7(8)
S1 C1 C6 C7 21.7(13)
C2 C1 C6 C5 4.3(13)
S1 C1 C6 C5 -161.3(6)
C4 C5 C6 C1 -8.6(12)
C10 C5 C6 C1 168.5(8)
C4 C5 C6 C7 168.8(8)
C10 C5 C6 C7 -14.2(12)
C36 O22 C7 C8 30.1(12)
C36 O22 C7 C6 -153.1(7)
C1 C6 C7 O22 9.5(12)
C5 C6 C7 O22 -167.6(7)
C1 C6 C7 C8 -173.8(9)
C5 C6 C7 C8 9.1(12)
O22 C7 C8 C9 177.1(8)
C6 C7 C8 C9 0.8(13)
C7 C8 C9 C10 -6.2(14)
C8 C9 C10 C5 0.8(14)
C8 C9 C10 S2 177.6(7)
C4 C5 C10 C9 -173.3(8)
C6 C5 C10 C9 9.8(13)
C4 C5 C10 S2 10.4(14)
C6 C5 C10 S2 -166.5(7)
O6 S2 C10 C9 -129.9(7)
O5 S2 C10 C9 107.1(8)
O4 S2 C10 C9 -11.0(8)
O6 S2 C10 C5 46.5(10)
O5 S2 C10 C5 -76.6(10)
O4 S2 C10 C5 165.3(9)
C4 O13 C11 C12 166.8(9)
C13 O14 C12 C11 91.4(18)
O13 C11 C12 O14 91.2(14)
C12 O14 C13 C14 157.9(13)
C15 O15 C14 C13 172.7(13)
O14 C13 C14 O15 51(2)
C14 O15 C15 C16 -173.3(12)
C17 O16 C16 C15 171.1(9)
O15 C15 C16 O16 56.5(12)
C16 O16 C17 C18 170.6(10)
C19 O17 C18 C17 -163.4(9)
O16 C17 C18 O17 -85.9(12)
C18 O17 C19 C20 -21.8(13)
C18 O17 C19 C24 157.2(8)
O17 C19 C20 C21 -175.3(8)
C24 C19 C20 C21 5.7(14)
C19 C20 C21 C22 0.0(14)
C20 C21 C22 C23 1.5(13)
C20 C21 C22 S4 -175.0(7)
O10 S4 C22 C21 -107.5(7)
O11 S4 C22 C21 129.7(6)
O12 S4 C22 C21 12.8(7)
O10 S4 C22 C23 76.3(8)
O11 S4 C22 C23 -46.6(8)
O12 S4 C22 C23 -163.4(7)
C21 C22 C23 C28 174.4(8)
S4 C22 C23 C28 -9.6(12)
C21 C22 C23 C24 -8.6(12)
S4 C22 C23 C24 167.5(6)
C28 C23 C24 C25 11.9(11)
C22 C23 C24 C25 -165.3(7)
C28 C23 C24 C19 -168.9(8)
C22 C23 C24 C19 13.8(11)
C20 C19 C24 C25 166.4(9)
O17 C19 C24 C25 -12.7(12)
C20 C19 C24 C23 -12.7(13)
O17 C19 C24 C23 168.2(7)
C23 C24 C25 C26 -7.8(12)
C19 C24 C25 C26 173.1(9)
C23 C24 C25 S3 160.7(6)
C19 C24 C25 S3 -18.4(12)
O9 S3 C25 C26 129.7(7)
O7 S3 C25 C26 -107.0(8)
O8 S3 C25 C26 12.0(8)
O9 S3 C25 C24 -39.3(9)
O7 S3 C25 C24 84.0(8)
O8 S3 C25 C24 -157.0(7)
C24 C25 C26 C27 -2.2(14)
S3 C25 C26 C27 -171.9(7)
C25 C26 C27 C28 7.5(13)
C26 C27 C28 O18 -178.9(7)
C26 C27 C28 C23 -2.8(13)
C29 O18 C28 C27 -42.4(11)
C29 O18 C28 C23 141.1(8)
C24 C23 C28 C27 -6.7(13)
C22 C23 C28 C27 170.3(8)
C24 C23 C28 O18 169.5(7)
C22 C23 C28 O18 -13.5(12)
C28 O18 C29 C30 -169.0(7)
C31 O19 C30 C29 -76.9(10)
O18 C29 C30 O19 -84.4(10)
C30 O19 C31 C32 -161.6(7)
C33 O20 C32 C31 -177.2(8)
O19 C31 C32 O20 -69.7(9)
C32 O20 C33 C34 -172.7(8)
C35 O21 C34 C33 -173.7(8)
O20 C33 C34 O21 -62.6(12)
C34 O21 C35 C36 -157.6(9)
C7 O22 C36 C35 163.1(7)
O21 C35 C36 O22 82.9(10)
O24 S5 C37 C38 103.6(8)
O23 S5 C37 C38 -130.1(7)
O25 S5 C37 C38 -15.0(8)
O24 S5 C37 C42 -85.8(8)
O23 S5 C37 C42 40.5(9)
O25 S5 C37 C42 155.6(8)
C42 C37 C38 C39 -0.9(13)
S5 C37 C38 C39 170.1(7)
C37 C38 C39 C40 -4.6(14)
C38 C39 C40 O35 176.0(8)
C38 C39 C40 C41 0.6(14)
C47 O35 C40 C39 39.0(12)
C47 O35 C40 C41 -145.4(8)
C39 C40 C41 C46 -172.0(8)
O35 C40 C41 C46 12.1(12)
C39 C40 C41 C42 8.2(12)
O35 C40 C41 C42 -167.7(7)
C38 C37 C42 C43 -170.1(9)
S5 C37 C42 C43 19.6(13)
C38 C37 C42 C41 10.1(13)
S5 C37 C42 C41 -160.2(7)
C46 C41 C42 C37 166.7(8)
C40 C41 C42 C37 -13.5(12)
C46 C41 C42 C43 -13.1(12)
C40 C41 C42 C43 166.7(8)
C72 O44 C43 C42 -162.3(8)
C72 O44 C43 C44 21.5(12)
C37 C42 C43 O44 13.2(13)
C41 C42 C43 O44 -167.0(7)
C37 C42 C43 C44 -170.7(9)
C41 C42 C43 C44 9.1(13)
O44 C43 C44 C45 176.6(8)
C42 C43 C44 C45 0.6(14)
C43 C44 C45 C46 -6.3(13)
C44 C45 C46 C41 2.1(13)
C44 C45 C46 S6 176.0(7)
C42 C41 C46 C45 8.0(13)
C40 C41 C46 C45 -171.8(8)
C42 C41 C46 S6 -164.9(6)
C40 C41 C46 S6 15.3(13)
O28 S6 C46 C45 -11.8(8)
O27 S6 C46 C45 -131.2(7)
O26 S6 C46 C45 105.1(7)
O28 S6 C46 C41 161.6(8)
O27 S6 C46 C41 42.2(9)
O26 S6 C46 C41 -81.6(9)
C40 O35 C47 C48 166.9(7)
C49 O36 C48 C47 165.3(9)
O35 C47 C48 O36 94.2(9)
C48 O36 C49 C50 -155.7(9)
C51 O37 C50 C49 -162.3(8)
O36 C49 C50 O37 -62.8(13)
C50 O37 C51 C52 -173.4(8)
C53 O38 C52 C51 172.2(7)
O37 C51 C52 O38 65.5(10)
C52 O38 C53 C54 168.6(8)
C55 O39 C54 C53 -166.7(7)
O38 C53 C54 O39 -81.2(10)
C54 O39 C55 C56 -21.3(12)
C54 O39 C55 C60 160.0(7)
O39 C55 C56 C57 -174.6(8)
C60 C55 C56 C57 4.1(14)
C55 C56 C57 C58 1.4(15)
C56 C57 C58 C59 -0.9(14)
C56 C57 C58 S8 -172.6(7)
O32 S8 C58 C57 126.5(8)
O33 S8 C58 C57 -107.9(8)
O34 S8 C58 C57 9.4(8)
O32 S8 C58 C59 -45.1(8)
O33 S8 C58 C59 80.5(8)
O34 S8 C58 C59 -162.2(7)
C57 C58 C59 C64 173.7(9)
S8 C58 C59 C64 -15.1(13)
C57 C58 C59 C60 -4.9(13)
S8 C58 C59 C60 166.3(6)
C56 C55 C60 C61 168.4(9)
O39 C55 C60 C61 -12.8(11)
C56 C55 C60 C59 -9.6(12)
O39 C55 C60 C59 169.2(6)
C64 C59 C60 C55 -168.8(7)
C58 C59 C60 C55 10.0(11)
C64 C59 C60 C61 13.1(11)
C58 C59 C60 C61 -168.1(7)
C55 C60 C61 C62 174.2(8)
C59 C60 C61 C62 -7.8(12)
C55 C60 C61 S7 -19.6(12)
C59 C60 C61 S7 158.4(6)
O31 S7 C61 C62 128.8(6)
O30 S7 C61 C62 -107.1(7)
O29 S7 C61 C62 11.9(7)
O31 S7 C61 C60 -38.4(9)
O30 S7 C61 C60 85.7(8)
O29 S7 C61 C60 -155.2(7)
C60 C61 C62 C63 -1.9(12)
S7 C61 C62 C63 -170.2(6)
C61 C62 C63 C64 5.5(13)
C62 C63 C64 C59 1.2(14)
C62 C63 C64 O40 -178.0(7)
C58 C59 C64 C63 171.0(9)
C60 C59 C64 C63 -10.4(13)
C58 C59 C64 O40 -9.9(13)
C60 C59 C64 O40 168.8(7)
C65 O40 C64 C63 -36.4(11)
C65 O40 C64 C59 144.3(8)
C64 O40 C65 C66 -160.6(7)
C67 O41 C66 C65 177.4(8)
O40 C65 C66 O41 -99.6(9)
C66 O41 C67 C68 167.7(8)
C69 O42 C68 C67 -176.2(9)
O41 C67 C68 O42 64.0(11)
C68 O42 C69 C70 175.6(10)
C71 O43 C70 C69 -164.7(10)
O42 C69 C70 O43 -74.2(14)
C70 O43 C71 C72 -170.2(11)
O43 C71 C72 O44 80.0(10)
C43 O44 C72 C71 157.9(7)
C84 N1 C73 C74 2.3(14)
C87 N1 C73 C74 179.1(8)
N1 C73 C74 C85 -1.7(13)
N1 C73 C74 C75 -179.0(8)
C73 C74 C75 C76 -179.7(9)
C85 C74 C75 C76 3.2(15)
C74 C75 C76 C77 -3.7(14)
C75 C76 C77 C78 -178.6(9)
C75 C76 C77 C86 3.4(15)
C79 N2 C78 C77 -1.6(15)
C88 N2 C78 C77 175.9(9)
C86 C77 C78 N2 -0.6(14)
C76 C77 C78 N2 -178.6(9)
C78 N2 C79 C80 2.0(16)
C88 N2 C79 C80 -175.6(9)
N2 C79 C80 C86 0.0(15)
N2 C79 C80 C81 -179.3(9)
C86 C80 C81 C82 1.3(16)
C79 C80 C81 C82 -179.4(10)
C80 C81 C82 C83 -1.6(16)
C81 C82 C83 C84 -178.9(10)
C81 C82 C83 C85 0.7(15)
C73 N1 C84 C83 -1.4(14)
C87 N1 C84 C83 -178.4(8)
C85 C83 C84 N1 0.1(15)
C82 C83 C84 N1 179.6(9)
C73 C74 C85 C83 0.4(14)
C75 C74 C85 C83 177.6(9)
C73 C74 C85 C86 -179.3(8)
C75 C74 C85 C86 -2.1(14)
C84 C83 C85 C74 0.4(15)
C82 C83 C85 C74 -179.2(9)
C84 C83 C85 C86 -179.9(9)
C82 C83 C85 C86 0.5(14)
C79 C80 C86 C77 -2.2(15)
C81 C80 C86 C77 177.1(9)
C79 C80 C86 C85 -179.3(8)
C81 C80 C86 C85 0.0(14)
C78 C77 C86 C80 2.5(15)
C76 C77 C86 C80 -179.5(10)
C78 C77 C86 C85 179.7(9)
C76 C77 C86 C85 -2.3(14)
C74 C85 C86 C80 178.9(11)
C83 C85 C86 C80 -0.9(13)
C74 C85 C86 C77 1.6(13)
C83 C85 C86 C77 -178.1(10)
C93 N3 C89 C90 -1.0(14)
C94 N3 C89 C90 -179.2(9)
N3 C89 C90 C91 -1.1(16)
C89 C90 C91 C92 2.3(14)
C89 C90 C91 C97 -179.4(9)
C90 C91 C92 C93 -1.4(14)
C97 C91 C92 C93 -179.7(9)
C89 N3 C93 C92 1.9(13)
C94 N3 C93 C92 -179.8(9)
C91 C92 C93 N3 -0.6(15)
C99 N4 C95 C96 3.2(13)
C100 N4 C95 C96 -179.3(9)
N4 C95 C96 C97 -2.7(15)
C95 C96 C97 C98 0.4(14)
C95 C96 C97 C91 178.9(9)
C90 C91 C97 C96 -4.6(13)
C92 C91 C97 C96 173.5(10)
C90 C91 C97 C98 173.9(9)
C92 C91 C97 C98 -8.0(13)
C96 C97 C98 C99 1.5(14)
C91 C97 C98 C99 -177.1(8)
C95 N4 C99 C98 -1.4(14)
C100 N4 C99 C98 -178.9(9)
C97 C98 C99 N4 -1.0(15)
C112 N5 C101 C102 0.1(12)
C115 N5 C101 C102 177.4(7)
N5 C101 C102 C103 -179.9(8)
N5 C101 C102 C113 1.6(12)
C101 C102 C103 C104 -179.3(8)
C113 C102 C103 C104 -0.8(13)
C102 C103 C104 C105 -0.1(14)
C103 C104 C105 C106 -178.8(9)
C103 C104 C105 C114 1.1(14)
C107 N6 C106 C105 -2.9(14)
C116 N6 C106 C105 177.0(8)
C104 C105 C106 N6 -178.9(9)
C114 C105 C106 N6 1.2(13)
C106 N6 C107 C108 2.4(14)
C116 N6 C107 C108 -177.5(9)
N6 C107 C108 C114 -0.2(14)
N6 C107 C108 C109 179.5(9)
C107 C108 C109 C110 179.8(9)
C114 C108 C109 C110 -0.4(13)
C108 C109 C110 C111 1.0(13)
C109 C110 C111 C112 -177.1(8)
C109 C110 C111 C113 -2.2(13)
C110 C111 C112 N5 179.1(8)
C113 C111 C112 N5 4.1(13)
C101 N5 C112 C111 -3.1(13)
C115 N5 C112 C111 179.8(8)
C112 C111 C113 C114 178.1(8)
C110 C111 C113 C114 2.8(12)
C112 C111 C113 C102 -2.3(12)
C110 C111 C113 C102 -177.6(8)
C101 C102 C113 C114 179.2(8)
C103 C102 C113 C114 0.6(12)
C101 C102 C113 C111 -0.4(12)
C103 C102 C113 C111 -179.1(8)
C111 C113 C114 C108 -2.3(13)
C102 C113 C114 C108 178.1(8)
C111 C113 C114 C105 -179.9(8)
C102 C113 C114 C105 0.5(12)
C107 C108 C114 C113 -179.1(8)
C109 C108 C114 C113 1.1(13)
C107 C108 C114 C105 -1.6(13)
C109 C108 C114 C105 178.6(8)
C106 C105 C114 C113 178.7(8)
C104 C105 C114 C113 -1.3(12)
C106 C105 C114 C108 1.1(13)
C104 C105 C114 C108 -178.8(9)
C121 N7 C117 C118 1.9(13)
C122 N7 C117 C118 -176.2(9)
N7 C117 C118 C119 -1.3(15)
C117 C118 C119 C120 -1.9(14)
C117 C118 C119 C125 179.0(8)
C118 C119 C120 C121 4.9(13)
C125 C119 C120 C121 -176.0(9)
C119 C120 C121 N7 -4.5(15)
C117 N7 C121 C120 1.0(13)
C122 N7 C121 C120 179.1(9)
C127 N8 C123 C124 -0.3(13)
C128 N8 C123 C124 177.3(9)
N8 C123 C124 C125 0.4(14)
C123 C124 C125 C126 0.2(13)
C123 C124 C125 C119 -179.6(8)
C118 C119 C125 C124 2.7(12)
C120 C119 C125 C124 -176.4(9)
C118 C119 C125 C126 -177.1(10)
C120 C119 C125 C126 3.8(12)
C124 C125 C126 C127 -0.8(14)
C119 C125 C126 C127 179.1(8)
C125 C126 C127 N8 0.8(16)
C123 N8 C127 C126 -0.3(14)
C128 N8 C127 C126 -178.0(10)
